data_4087400
loop_
_publ_author_name
'Wei, Baosheng'
'Li, Heng'
'Zhang, Wen-Xiong'
'Xi, Zhenfeng'

_publ_section_title
;
 Synthesis, Structural Characterization, and Reactivity of a
 Fluorene-Based Calcium Oxycyclopentadienide Complex
;
_journal_issue 7
_journal_name_full Organometallics
_journal_page_first 1339
_journal_paper_doi 10.1021/acs.organomet.5b00059
_journal_volume 34
_journal_year 2015
_chemical_formula_moiety 'C88 H104 Ca4 O13'
_chemical_formula_sum 'C88 H104 Ca4 O13'
_chemical_formula_weight 1530.03
_space_group_crystal_system triclinic
_space_group_IT_number 2
_space_group_name_Hall '-P 1'
_space_group_name_H-M_alt 'P -1'
_atom_sites_solution_hydrogens geom
_atom_sites_solution_primary direct
_atom_sites_solution_secondary difmap
_audit_creation_date 2015-01-12
_audit_creation_method
;
Olex2 1.2
(compiled 2015.01.09 svn.r3130 for OlexSys, GUI svn.r4987)
;
_cell_angle_alpha 109.69(3)
_cell_angle_beta 92.03(3)
_cell_angle_gamma 91.21(3)
_cell_formula_units_Z 2
_cell_length_a 13.492(3)
_cell_length_b 15.653(3)
_cell_length_c 19.514(4)
_cell_measurement_reflns_used 12171
_cell_measurement_temperature 173(2)
_cell_measurement_theta_max 27.4850
_cell_measurement_theta_min 1.3826
_cell_volume 3875.4(16)
_computing_cell_refinement 'CrystalClear (Rigaku Inc., 2008)'
_computing_data_collection 'CrystalClear (Rigaku Inc., 2008)'
_computing_data_reduction 'CrystalClear (Rigaku Inc., 2008)'
_computing_molecular_graphics 'Olex2 (Dolomanov et al., 2009)'
_computing_publication_material 'Olex2 (Dolomanov et al., 2009)'
_computing_structure_refinement 'SHELX-97 (Sheldrick, 2008)'
_computing_structure_solution 'SHELX-97 (Sheldrick, 2008)'
_diffrn_ambient_temperature 173(2)
_diffrn_detector_area_resol_mean 28.5714
_diffrn_measured_fraction_theta_full 0.999
_diffrn_measured_fraction_theta_max 0.999
_diffrn_measurement_device_type 'MM007HF + CCD (Saturn724+)'
_diffrn_measurement_method '\w scans at fixed \c = 45\%'
_diffrn_radiation_monochromator Confocal
_diffrn_radiation_type MoK\a
_diffrn_radiation_wavelength 0.71073
_diffrn_reflns_av_R_equivalents 0.0561
_diffrn_reflns_av_unetI/netI 0.0518
_diffrn_reflns_limit_h_max 16
_diffrn_reflns_limit_h_min -16
_diffrn_reflns_limit_k_max 18
_diffrn_reflns_limit_k_min -18
_diffrn_reflns_limit_l_max 23
_diffrn_reflns_limit_l_min -23
_diffrn_reflns_number 43331
_diffrn_reflns_theta_full 25.00
_diffrn_reflns_theta_max 25.00
_diffrn_reflns_theta_min 1.11
_diffrn_source 'Rotating Anode'
_exptl_absorpt_coefficient_mu 0.344
_exptl_absorpt_correction_T_max 1.0000
_exptl_absorpt_correction_T_min 0.6711
_exptl_absorpt_correction_type multi-scan
_exptl_absorpt_process_details 'CrystalClear (Rigaku Inc., 2008)'
_exptl_crystal_colour black
_exptl_crystal_density_diffrn 1.311
_exptl_crystal_density_method 'not measured'
_exptl_crystal_description Plate
_exptl_crystal_F_000 1632
_exptl_crystal_size_max 0.33
_exptl_crystal_size_mid 0.16
_exptl_crystal_size_min 0.08
_refine_diff_density_max 0.420
_refine_diff_density_min -0.896
_refine_diff_density_rms 0.059
_refine_ls_extinction_method none
_refine_ls_goodness_of_fit_ref 1.083
_refine_ls_hydrogen_treatment constr
_refine_ls_matrix_type full
_refine_ls_number_parameters 1084
_refine_ls_number_reflns 13643
_refine_ls_number_restraints 390
_refine_ls_restrained_S_all 1.084
_refine_ls_R_factor_all 0.0780
_refine_ls_R_factor_gt 0.0662
_refine_ls_shift/su_max 0.004
_refine_ls_shift/su_mean 0.000
_refine_ls_structure_factor_coef Fsqd
_refine_ls_weighting_details 'calc w=1/[\s^2^(Fo^2^)+(0.0659P)^2^+3.8273P] where P=(Fo^2^+2Fc^2^)/3'
_refine_ls_weighting_scheme calc
_refine_ls_wR_factor_gt 0.1558
_refine_ls_wR_factor_ref 0.1629
_reflns_number_gt 11735
_reflns_number_total 13643
_reflns_threshold_expression >2sigma(I)
_cod_data_source_file om5b00059_si_002.cif
_cod_data_source_block a
_cod_original_cell_volume 3875.3(13)
_cod_database_code 4087400
_olex2_refinement_description
;
1. Shared sites
{H86A, H86C}
2. Others
 Fixed Uiso: H2(0.044) H3(0.055) H4A(0.06) H5(0.052) H8(0.057) H9(0.065)
 H10(0.059) H1(0.047) H15(0.049) H16(0.061) H17(0.067) H18(0.058) H21(0.067)
 H22(0.075) H23(0.066) H24(0.05) H27A(0.046) H27B(0.046) H28B(0.056)
 H28A(0.056) H29B(0.074) H29A(0.074) H30B(0.062) H30A(0.062) H27C(0.096)
 H27D(0.096) H28D(0.104) H28C(0.104) H29C(0.092) H29D(0.092) H30D(0.082)
 H30C(0.082) H31A(0.078) H31B(0.078) H32B(0.053) H32A(0.053) H33A(0.064)
 H33B(0.064) H34B(0.057) H34A(0.057) H35B(0.056) H35A(0.056) H36B(0.068)
 H36A(0.068) H37B(0.068) H37A(0.068) H38A(0.051) H38B(0.051) H39A(0.056)
 H39B(0.056) H40B(0.061) H40A(0.061) H41B(0.061) H41A(0.061) H42B(0.054)
 H42A(0.054) H43A(0.055) H43B(0.055) H44B(0.076) H44A(0.076) H45A(0.071)
 H45B(0.071) H46B(0.052) H46A(0.052) H48(0.046) H49(0.055) H50(0.061)
 H51(0.057) H54(0.056) H55(0.058) H56(0.055) H57(0.046) H60B(0.076) H60A(0.076)
 H61B(0.08) H61A(0.08) H62A(0.088) H62B(0.088) H63A(0.066) H63B(0.066)
 H60D(0.086) H60C(0.086) H61C(0.091) H61D(0.091) H62C(0.1) H62D(0.1)
 H63C(0.093) H63D(0.093) H64A(0.063) H64B(0.063) H65A(0.06) H65B(0.06)
 H66A(0.062) H66B(0.062) H67B(0.058) H67A(0.058) H69(0.065) H70(0.074)
 H71(0.079) H72(0.072) H75(0.068) H76(0.073) H77(0.068) H4(0.058) H81B(0.148)
 H81A(0.148) H82B(0.132) H82A(0.132) H83B(0.121) H83A(0.121) H84A(0.093)
 H84B(0.093) H85B(0.076) H85A(0.076) H86A(0.076) H86B(0.076) H87A(0.077)
 H87B(0.077) H88A(0.072) H88B(0.072) H85C(0.056) H85D(0.056) H86D(0.073)
 H86C(0.073) H87C(0.09) H87D(0.09) H88C(0.073) H88D(0.073)
 Fixed X: H2(0.0201) H3(-0.1252) H4A(-0.2734) H5(-0.276) H8(-0.235) H9(-0.163)
 H10(0.0046) H1(0.1022) H15(0.232) H16(0.2443) H17(0.3301) H18(0.4021)
 H21(0.4853) H22(0.5338) H23(0.4799) H24(0.377) H27A(-0.0223) H27B(0.0142)
 H28B(-0.0666) H28A(-0.0548) H29B(0.0708) H29A(0.0828) H30B(0.1733)
 H30A(0.2176) H27C(0.0027) H27D(0.0605) H28D(-0.0571) H28C(-0.0546)
 H29C(0.0272) H29D(0.0845) H30D(0.1986) H30C(0.1158) H31A(0.324) H31B(0.2104)
 H32B(0.3239) H32A(0.2073) H33A(0.3673) H33B(0.2737) H34B(0.1721) H34A(0.2747)
 H35B(0.2046) H35A(0.1261) H36B(0.2427) H36A(0.3325) H37B(0.3435) H37A(0.2245)
 H38A(0.2536) H38B(0.3464) H39A(0.045) H39B(0.0088) H40B(-0.1371) H40A(-0.1078)
 H41B(-0.2366) H41A(-0.1849) H42B(-0.1186) H42A(-0.1238) H43A(-0.0904) H43B(-
 0.0823) H44B(-0.1229) H44A(-0.0645) H45A(0.0491) H45B(0.0193) H46B(0.1504)
 H46A(0.1448) H48(0.0325) H49(-0.0908) H50(-0.0653) H51(0.0811) H54(0.2729)
 H55(0.4284) H56(0.4999) H57(0.418) H60B(0.6352) H60A(0.5816) H61B(0.7303)
 H61A(0.6445) H62A(0.5927) H62B(0.6789) H63A(0.4926) H63B(0.5779) H60D(0.5881)
 H60C(0.5443) H61C(0.6562) H61D(0.7249) H62C(0.6994) H62D(0.7072) H63C(0.5367)
 H63D(0.5514) H64A(0.2975) H64B(0.2418) H65A(0.4208) H65B(0.3286) H66A(0.3688)
 H66B(0.4774) H67B(0.4326) H67A(0.5041) H69(0.5611) H70(0.6569) H71(0.5848)
 H72(0.416) H75(0.2146) H76(0.0517) H77(0.0178) H4(0.1457) H81B(0.4828)
 H81A(0.4344) H82B(0.5788) H82A(0.6278) H83B(0.6761) H83A(0.6183) H84A(0.5188)
 H84B(0.5469) H85B(0.224) H85A(0.1119) H86A(0.1567) H86B(0.2693) H87A(0.2179)
 H87B(0.1036) H88A(0.0807) H88B(0.1726) H85C(0.3028) H85D(0.2404) H86D(0.0953)
 H86C(0.1638) H87C(0.1444) H87D(0.053) H88C(0.1349) H88D(0.2228)
 Fixed Y: H2(0.8552) H3(0.9199) H4A(0.895) H5(0.8074) H8(0.6942) H9(0.6018)
 H10(0.5682) H1(0.6217) H15(0.5311) H16(0.5722) H17(0.7075) H18(0.8027)
 H21(0.8837) H22(0.9204) H23(0.8323) H24(0.7048) H27A(0.8607) H27B(0.9555)
 H28B(0.8982) H28A(0.7947) H29B(0.8899) H29A(0.7867) H30B(0.9457) H30A(0.8456)
 H27C(0.8835) H27D(0.9709) H28D(0.9376) H28C(0.8309) H29C(0.8395) H29D(0.9349)
 H30D(0.8376) H30C(0.7588) H31A(0.9933) H31B(1.0167) H32B(1.1296) H32A(1.1201)
 H33A(1.037) H33B(1.0847) H34B(0.9617) H34A(0.9094) H35B(0.7895) H35A(0.7564)
 H36B(0.8236) H36A(0.7991) H37B(0.6884) H37A(0.6765) H38A(0.5601) H38B(0.6138)
 H39A(0.5081) H39B(0.6069) H40B(0.5398) H40A(0.4462) H41B(0.5609) H41A(0.4824)
 H42B(0.6688) H42A(0.6087) H43A(0.4539) H43B(0.4998) H44B(0.3535) H44A(0.3115)
 H45A(0.2932) H45B(0.3849) H46B(0.4451) H46A(0.3684) H48(0.3657) H49(0.2668)
 H50(0.1795) H51(0.194) H54(0.2391) H55(0.302) H56(0.4105) H57(0.4576)
 H60B(0.4022) H60A(0.3881) H61B(0.5062) H61A(0.5225) H62A(0.6412) H62B(0.6252)
 H63A(0.5952) H63B(0.5369) H60D(0.4637) H60C(0.3759) H61C(0.3981) H61D(0.4247)
 H62C(0.5461) H62D(0.5785) H63C(0.5689) H63D(0.6234) H64A(0.2586) H64B(0.3314)
 H65A(0.244) H65B(0.2607) H66A(0.4143) H66B(0.3715) H67B(0.4893) H67A(0.408)
 H69(0.2247) H70(0.121) H71(-0.0087) H72(-0.0395) H75(-0.037) H76(-0.0012)
 H77(0.1347) H4(0.2317) H81B(0.1412) H81A(0.0577) H82B(0.025) H82A(0.0873)
 H83B(0.1864) H83A(0.1287) H84A(0.2486) H84B(0.2766) H85B(0.0793) H85A(0.0601)
 H86A(-0.0857) H86B(-0.0676) H87A(-0.1117) H87B(-0.1152) H88A(0.0295)
 H88B(0.0131) H85C(0.0032) H85D(0.0896) H86D(0.01) H86C(-0.0766) H87C(-0.117)
 H87D(-0.0499) H88C(0.0437) H88D(-0.0271)
 Fixed Z: H2(0.2552) H3(0.2341) H4A(0.2846) H5(0.36) H8(0.442) H9(0.5006)
 H10(0.4881) H1(0.4154) H15(0.452) H16(0.5778) H17(0.6489) H18(0.5962)
 H21(0.4999) H22(0.4006) H23(0.2823) H24(0.2604) H27A(0.4994) H27B(0.5602)
 H28B(0.6362) H28A(0.5839) H29B(0.6992) H29A(0.6469) H30B(0.635) H30A(0.6127)
 H27C(0.4868) H27D(0.5458) H28D(0.6182) H28C(0.5752) H29C(0.6825) H29D(0.6897)
 H30D(0.6223) H30C(0.586) H31A(0.5151) H31B(0.5335) H32B(0.5001) H32A(0.4762)
 H33A(0.3883) H33B(0.3646) H34B(0.3453) H34A(0.3303) H35B(0.2197) H35A(0.1511)
 H36B(0.1032) H36A(0.1494) H37B(0.0373) H37A(0.0245) H38A(0.0676) H38B(0.1196)
 H39A(0.0746) H39B(0.0786) H40B(0.0284) H40A(0.04) H41B(0.1219) H41A(0.1455)
 H42B(0.1853) H42A(0.238) H43A(0.2332) H43B(0.3206) H44B(0.3113) H44A(0.2373)
 H45A(0.3192) H45B(0.382) H46B(0.3453) H46A(0.2659) H48(0.1439) H49(0.0731)
 H50(-0.0486) H51(-0.1022) H54(-0.1348) H55(-0.1355) H56(-0.0303) H57(0.0778)
 H60B(0.2084) H60A(0.2767) H61B(0.298) H61A(0.3559) H62A(0.3252) H62B(0.2675)
 H63A(0.2227) H63B(0.1739) H60D(0.159) H60C(0.1747) H61C(0.2743) H61D(0.2179)
 H62C(0.3455) H62D(0.2756) H63C(0.3509) H63D(0.2952) H64A(0.3181) H64B(0.3828)
 H65A(0.3946) H65B(0.4475) H66A(0.4998) H66B(0.4903) H67B(0.4287) H67A(0.3892)
 H69(0.2155) H70(0.2478) H71(0.2619) H72(0.2401) H75(0.2147) H76(0.1974)
 H77(0.1743) H4(0.1664) H81B(-0.09) H81A(-0.0708) H82B(-0.0298) H82A(-0.0715)
 H83B(0.0351) H83A(0.0766) H84A(0.1075) H84B(0.0382) H85B(-0.1134) H85A(-
 0.0958) H86A(-0.1607) H86B(-0.1263) H87A(-0.0347) H87B(-0.0629) H88A(0.0069)
 H88B(0.0551) H85C(-0.1122) H85D(-0.1122) H86D(-0.1345) H86C(-0.1653) H87C(-
 0.0688) H87D(-0.052) H88C(0.0441) H88D(0.0306)
;
_olex2_submission_special_instructions 'No special instructions were received'

loop_
_space_group_symop_id
_space_group_symop_operation_xyz
1 'x, y, z'
2 '-x, -y, -z'

loop_
_atom_site_label
_atom_site_type_symbol
_atom_site_fract_x
_atom_site_fract_y
_atom_site_fract_z
_atom_site_U_iso_or_equiv
_atom_site_adp_type
_atom_site_occupancy
_atom_site_symmetry_multiplicity
_atom_site_calc_flag
_atom_site_refinement_flags
_atom_site_disorder_assembly
_atom_site_disorder_group
Ca1 Ca 0.19810(5) 0.78154(4) 0.42793(3) 0.03242(16) Uani 1 1 d . A .
Ca2 Ca 0.14728(5) 0.58077(4) 0.23701(3) 0.02953(16) Uani 1 1 d . . .
Ca3 Ca 0.34343(5) 0.43223(4) 0.24562(3) 0.03061(16) Uani 1 1 d . A .
Ca4 Ca 0.28794(6) 0.21778(5) 0.06345(4) 0.0457(2) Uani 1 1 d . . .
O1 O 0.13185(15) 0.72615(14) 0.31592(11) 0.0315(5) Uani 1 1 d . A .
O2 O 0.27757(16) 0.56544(13) 0.31145(11) 0.0329(5) Uani 1 1 d . A .
O4 O 0.22666(19) 0.93061(15) 0.43134(12) 0.0454(6) Uani 1 1 d . A .
O5 O 0.21355(17) 0.65663(15) 0.15947(12) 0.0392(5) Uani 1 1 d . A .
O6 O -0.00849(17) 0.58004(16) 0.17172(12) 0.0403(5) Uani 1 1 d . A .
O7 O 0.05115(16) 0.47006(15) 0.27520(12) 0.0386(5) Uani 1 1 d . A .
O8 O 0.23357(15) 0.45598(13) 0.16366(11) 0.0309(5) Uani 1 1 d . A .
O10 O 0.36230(19) 0.38533(16) 0.34987(13) 0.0460(6) Uani 1 1 d . . .
O11 O 0.3575(2) 0.28652(15) 0.17557(13) 0.0476(6) Uani 1 1 d . A .
O12 O 0.4436(3) 0.1754(2) 0.01486(17) 0.0738(9) Uani 1 1 d . B .
C1 C -0.0382(2) 0.79010(19) 0.32089(16) 0.0312(7) Uani 1 1 d . . .
C2 C -0.0391(3) 0.8448(2) 0.27651(17) 0.0370(7) Uani 1 1 d . A .
H2 H 0.0201 0.8552 0.2552 0.044 Uiso 1 1 calc R . .
C3 C -0.1255(3) 0.8830(2) 0.26403(19) 0.0461(9) Uani 1 1 d . . .
H3 H -0.1252 0.9199 0.2341 0.055 Uiso 1 1 calc R A .
C4 C -0.2143(3) 0.8686(2) 0.2946(2) 0.0499(10) Uani 1 1 d . A .
H4A H -0.2734 0.8950 0.2846 0.060 Uiso 1 1 calc R . .
C5 C -0.2159(3) 0.8165(2) 0.33914(19) 0.0430(8) Uani 1 1 d . . .
H5 H -0.2760 0.8074 0.3600 0.052 Uiso 1 1 calc R A .
C6 C -0.1298(2) 0.7770(2) 0.35365(17) 0.0347(7) Uani 1 1 d . A .
C7 C -0.1092(2) 0.7178(2) 0.39442(17) 0.0353(7) Uani 1 1 d . . .
C8 C -0.1666(3) 0.6812(2) 0.4369(2) 0.0475(9) Uani 1 1 d . A .
H8 H -0.2350 0.6942 0.4420 0.057 Uiso 1 1 calc R . .
C9 C -0.1239(3) 0.6259(3) 0.4714(2) 0.0542(10) Uani 1 1 d . . .
H9 H -0.1630 0.6018 0.5006 0.065 Uiso 1 1 calc R A .
C10 C -0.0237(3) 0.6054(2) 0.4634(2) 0.0491(9) Uani 1 1 d . A .
H10 H 0.0046 0.5682 0.4881 0.059 Uiso 1 1 calc R . .
C11 C 0.0347(3) 0.6376(2) 0.42083(18) 0.0389(8) Uani 1 1 d . A .
H1 H 0.1022 0.6217 0.4154 0.047 Uiso 1 1 calc R . .
C12 C -0.0061(2) 0.6945(2) 0.38490(16) 0.0309(7) Uani 1 1 d . A .
C13 C 0.0355(2) 0.7381(2) 0.33923(16) 0.0294(7) Uani 1 1 d . A .
C14 C 0.3103(2) 0.6428(2) 0.44496(17) 0.0339(7) Uani 1 1 d . A .
C15 C 0.2665(3) 0.5859(2) 0.48018(18) 0.0411(8) Uani 1 1 d . . .
H15 H 0.2320 0.5311 0.4520 0.049 Uiso 1 1 calc R A .
C16 C 0.2739(3) 0.6103(3) 0.5546(2) 0.0511(10) Uani 1 1 d . A .
H16 H 0.2443 0.5722 0.5778 0.061 Uiso 1 1 calc R . .
C17 C 0.3254(3) 0.6920(3) 0.5974(2) 0.0558(11) Uani 1 1 d . . .
H17 H 0.3301 0.7075 0.6489 0.067 Uiso 1 1 calc R A .
C18 C 0.3680(3) 0.7484(3) 0.5664(2) 0.0483(9) Uani 1 1 d . A .
H18 H 0.4021 0.8027 0.5962 0.058 Uiso 1 1 calc R . .
C19 C 0.3620(3) 0.7267(2) 0.48976(19) 0.0404(8) Uani 1 1 d . A .
C20 C 0.4012(2) 0.7686(2) 0.44196(19) 0.0397(8) Uani 1 1 d . A .
C21 C 0.4634(3) 0.8466(3) 0.4522(3) 0.0557(10) Uani 1 1 d . . .
H21 H 0.4853 0.8837 0.4999 0.067 Uiso 1 1 calc R A .
C22 C 0.4917(3) 0.8684(3) 0.3932(3) 0.0623(12) Uani 1 1 d . A .
H22 H 0.5338 0.9204 0.4006 0.075 Uiso 1 1 calc R . .
C23 C 0.4596(3) 0.8152(3) 0.3221(3) 0.0548(10) Uani 1 1 d . . .
H23 H 0.4799 0.8323 0.2823 0.066 Uiso 1 1 calc R A .
C24 C 0.3997(2) 0.7389(2) 0.3088(2) 0.0415(8) Uani 1 1 d . A .
H24 H 0.3770 0.7048 0.2604 0.050 Uiso 1 1 calc R . .
C25 C 0.3717(2) 0.7114(2) 0.36798(18) 0.0356(7) Uani 1 1 d . A .
C26 C 0.3160(2) 0.6345(2) 0.37009(17) 0.0330(7) Uani 1 1 d . A .
O3 O 0.1195(8) 0.8608(8) 0.5372(4) 0.036(2) Uani 0.589(13) 1 d PDU A 1
C27 C 0.0174(6) 0.8886(6) 0.5455(4) 0.0384(19) Uani 0.589(13) 1 d PDU A 1
H27A H -0.0223 0.8607 0.4994 0.046 Uiso 0.589(13) 1 calc PR A 1
H27B H 0.0142 0.9555 0.5602 0.046 Uiso 0.589(13) 1 calc PR A 1
C28 C -0.0206(6) 0.8550(6) 0.6051(4) 0.0463(19) Uani 0.589(13) 1 d PDU A 1
H28B H -0.0666 0.8982 0.6362 0.056 Uiso 0.589(13) 1 calc PR A 1
H28A H -0.0548 0.7947 0.5839 0.056 Uiso 0.589(13) 1 calc PR A 1
C29 C 0.0736(7) 0.8497(8) 0.6478(6) 0.062(2) Uani 0.589(13) 1 d PDU A 1
H29B H 0.0708 0.8899 0.6992 0.074 Uiso 0.589(13) 1 calc PR A 1
H29A H 0.0828 0.7867 0.6469 0.074 Uiso 0.589(13) 1 calc PR A 1
C30 C 0.1572(5) 0.8800(7) 0.6112(3) 0.052(2) Uani 0.589(13) 1 d PDU A 1
H30B H 0.1733 0.9457 0.6350 0.062 Uiso 0.589(13) 1 calc PR A 1
H30A H 0.2176 0.8456 0.6127 0.062 Uiso 0.589(13) 1 calc PR A 1
O3' O 0.1249(16) 0.8511(16) 0.5359(9) 0.063(4) Uani 0.411(13) 1 d PDU A 2
C27' C 0.0414(13) 0.9059(13) 0.5339(10) 0.080(4) Uani 0.411(13) 1 d PDU A 2
H27C H 0.0027 0.8835 0.4868 0.096 Uiso 0.411(13) 1 calc PR A 2
H27D H 0.0605 0.9709 0.5458 0.096 Uiso 0.411(13) 1 calc PR A 2
C28' C -0.0127(12) 0.8870(14) 0.5961(9) 0.087(4) Uani 0.411(13) 1 d PDU A 2
H28D H -0.0571 0.9376 0.6182 0.104 Uiso 0.411(13) 1 calc PR A 2
H28C H -0.0546 0.8309 0.5752 0.104 Uiso 0.411(13) 1 calc PR A 2
C29' C 0.0569(12) 0.8764(12) 0.6555(8) 0.077(4) Uani 0.411(13) 1 d PDU A 2
H29C H 0.0272 0.8395 0.6825 0.092 Uiso 0.411(13) 1 calc PR A 2
H29D H 0.0845 0.9349 0.6897 0.092 Uiso 0.411(13) 1 calc PR A 2
C30' C 0.1305(10) 0.8249(11) 0.6000(6) 0.068(3) Uani 0.411(13) 1 d PDU A 2
H30D H 0.1986 0.8376 0.6223 0.082 Uiso 0.411(13) 1 calc PR A 2
H30C H 0.1158 0.7588 0.5860 0.082 Uiso 0.411(13) 1 calc PR A 2
C31 C 0.2596(4) 1.0060(3) 0.4953(2) 0.0651(13) Uani 1 1 d . . .
H31A H 0.3240 0.9933 0.5151 0.078 Uiso 1 1 calc R A .
H31B H 0.2104 1.0167 0.5335 0.078 Uiso 1 1 calc R . .
C32 C 0.2700(3) 1.0873(2) 0.47143(19) 0.0446(8) Uani 1 1 d . A .
H32B H 0.3239 1.1296 0.5001 0.053 Uiso 1 1 calc R . .
H32A H 0.2073 1.1201 0.4762 0.053 Uiso 1 1 calc R . .
C33 C 0.2950(3) 1.0459(2) 0.3929(2) 0.0530(10) Uani 1 1 d . . .
H33A H 0.3673 1.0370 0.3883 0.064 Uiso 1 1 calc R A .
H33B H 0.2737 1.0847 0.3646 0.064 Uiso 1 1 calc R . .
C34 C 0.2378(3) 0.9557(2) 0.36709(19) 0.0477(9) Uani 1 1 d . A .
H34B H 0.1721 0.9617 0.3453 0.057 Uiso 1 1 calc R . .
H34A H 0.2747 0.9094 0.3303 0.057 Uiso 1 1 calc R . .
C35 C 0.1948(3) 0.7504(2) 0.1680(2) 0.0463(9) Uani 1 1 d . . .
H35B H 0.2046 0.7895 0.2197 0.056 Uiso 1 1 calc R A .
H35A H 0.1261 0.7564 0.1511 0.056 Uiso 1 1 calc R . .
C36 C 0.2687(3) 0.7766(3) 0.1219(2) 0.0563(10) Uani 1 1 d . A .
H36B H 0.2427 0.8236 0.1032 0.068 Uiso 1 1 calc R . .
H36A H 0.3325 0.7991 0.1494 0.068 Uiso 1 1 calc R . .
C37 C 0.2802(3) 0.6886(3) 0.0614(2) 0.0564(11) Uani 1 1 d . . .
H37B H 0.3435 0.6884 0.0373 0.068 Uiso 1 1 calc R A .
H37A H 0.2245 0.6765 0.0245 0.068 Uiso 1 1 calc R . .
C38 C 0.2790(3) 0.6202(2) 0.10063(19) 0.0421(8) Uani 1 1 d . A .
H38A H 0.2536 0.5601 0.0676 0.051 Uiso 1 1 calc R . .
H38B H 0.3464 0.6138 0.1196 0.051 Uiso 1 1 calc R . .
C39 C -0.0062(3) 0.5536(3) 0.09336(19) 0.0467(9) Uani 1 1 d . . .
H39A H 0.0450 0.5081 0.0746 0.056 Uiso 1 1 calc R A .
H39B H 0.0088 0.6069 0.0786 0.056 Uiso 1 1 calc R . .
C40 C -0.1099(3) 0.5128(3) 0.0640(2) 0.0507(9) Uani 1 1 d . A .
H40B H -0.1371 0.5398 0.0284 0.061 Uiso 1 1 calc R . .
H40A H -0.1078 0.4462 0.0400 0.061 Uiso 1 1 calc R . .
C41 C -0.1723(3) 0.5363(3) 0.1310(2) 0.0507(9) Uani 1 1 d . . .
H41B H -0.2366 0.5609 0.1219 0.061 Uiso 1 1 calc R A .
H41A H -0.1849 0.4824 0.1455 0.061 Uiso 1 1 calc R . .
C42 C -0.1085(3) 0.6077(2) 0.1885(2) 0.0449(8) Uani 1 1 d . A .
H42B H -0.1186 0.6688 0.1853 0.054 Uiso 1 1 calc R . .
H42A H -0.1238 0.6087 0.2380 0.054 Uiso 1 1 calc R . .
C43 C -0.0546(3) 0.4533(3) 0.2782(2) 0.0459(9) Uani 1 1 d . . .
H43A H -0.0904 0.4539 0.2332 0.055 Uiso 1 1 calc R A .
H43B H -0.0823 0.4998 0.3206 0.055 Uiso 1 1 calc R . .
C44 C -0.0627(3) 0.3599(3) 0.2856(3) 0.0636(12) Uani 1 1 d . A .
H44B H -0.1229 0.3535 0.3113 0.076 Uiso 1 1 calc R . .
H44A H -0.0645 0.3115 0.2373 0.076 Uiso 1 1 calc R . .
C45 C 0.0291(3) 0.3566(3) 0.3292(2) 0.0594(11) Uani 1 1 d . . .
H45A H 0.0491 0.2932 0.3192 0.071 Uiso 1 1 calc R A .
H45B H 0.0193 0.3849 0.3820 0.071 Uiso 1 1 calc R . .
C46 C 0.1050(3) 0.4098(2) 0.3040(2) 0.0436(8) Uani 1 1 d . A .
H46B H 0.1504 0.4451 0.3453 0.052 Uiso 1 1 calc R . .
H46A H 0.1448 0.3684 0.2659 0.052 Uiso 1 1 calc R . .
C47 C 0.1358(2) 0.3400(2) 0.06419(17) 0.0321(7) Uani 1 1 d . A .
C48 C 0.0436(3) 0.3311(2) 0.09466(19) 0.0384(8) Uani 1 1 d . . .
H48 H 0.0325 0.3657 0.1439 0.046 Uiso 1 1 calc R B .
C49 C -0.0292(3) 0.2725(2) 0.0526(2) 0.0461(9) Uani 1 1 d . B .
H49 H -0.0908 0.2668 0.0731 0.055 Uiso 1 1 calc R . .
C50 C -0.0141(3) 0.2205(2) -0.0208(2) 0.0505(10) Uani 1 1 d . . .
H50 H -0.0653 0.1795 -0.0486 0.061 Uiso 1 1 calc R B .
C51 C 0.0729(3) 0.2281(2) -0.05242(19) 0.0473(9) Uani 1 1 d . A .
H51 H 0.0811 0.1940 -0.1022 0.057 Uiso 1 1 calc R . .
C52 C 0.1500(3) 0.2866(2) -0.01102(17) 0.0377(8) Uani 1 1 d . A .
C53 C 0.2467(3) 0.3109(2) -0.02767(17) 0.0372(8) Uani 1 1 d . A .
C54 C 0.3009(3) 0.2835(2) -0.09181(19) 0.0463(9) Uani 1 1 d . . .
H54 H 0.2729 0.2391 -0.1348 0.056 Uiso 1 1 calc R B .
C55 C 0.3928(3) 0.3203(2) -0.0921(2) 0.0484(9) Uani 1 1 d . B .
H55 H 0.4284 0.3020 -0.1355 0.058 Uiso 1 1 calc R . .
C56 C 0.4356(3) 0.3855(2) -0.0287(2) 0.0460(9) Uani 1 1 d . . .
H56 H 0.4999 0.4105 -0.0303 0.055 Uiso 1 1 calc R B .
C57 C 0.3870(3) 0.4142(2) 0.03555(19) 0.0381(8) Uani 1 1 d . A .
H57 H 0.4180 0.4576 0.0778 0.046 Uiso 1 1 calc R . .
C58 C 0.2904(2) 0.3786(2) 0.03810(17) 0.0324(7) Uani 1 1 d . A .
C59 C 0.2220(2) 0.3961(2) 0.09439(16) 0.0312(7) Uani 1 1 d . A .
O9 O 0.5109(5) 0.4738(4) 0.2354(5) 0.0468(18) Uani 0.628(7) 1 d PDU A 1
C60 C 0.5985(5) 0.4327(5) 0.2527(4) 0.0636(19) Uani 0.628(7) 1 d PDU A 1
H60B H 0.6352 0.4022 0.2084 0.076 Uiso 0.628(7) 1 calc PR A 1
H60A H 0.5816 0.3881 0.2767 0.076 Uiso 0.628(7) 1 calc PR A 1
C61 C 0.6583(7) 0.5141(5) 0.3046(6) 0.067(2) Uani 0.628(7) 1 d PDU A 1
H61B H 0.7303 0.5062 0.2980 0.080 Uiso 0.628(7) 1 calc PR A 1
H61A H 0.6445 0.5225 0.3559 0.080 Uiso 0.628(7) 1 calc PR A 1
C62 C 0.6231(6) 0.5957(5) 0.2837(4) 0.073(2) Uani 0.628(7) 1 d PDU A 1
H62A H 0.5927 0.6412 0.3252 0.088 Uiso 0.628(7) 1 calc PR A 1
H62B H 0.6789 0.6252 0.2675 0.088 Uiso 0.628(7) 1 calc PR A 1
C63 C 0.5469(5) 0.5533(4) 0.2217(4) 0.0552(18) Uani 0.628(7) 1 d PDU A 1
H63A H 0.4926 0.5952 0.2227 0.066 Uiso 0.628(7) 1 calc PR A 1
H63B H 0.5779 0.5369 0.1739 0.066 Uiso 0.628(7) 1 calc PR A 1
O9' O 0.5034(11) 0.4949(10) 0.2472(9) 0.067(4) Uani 0.372(7) 1 d PDU A 2
C60' C 0.5721(9) 0.4385(9) 0.1977(7) 0.072(3) Uani 0.372(7) 1 d PDU A 2
H60D H 0.5881 0.4637 0.1590 0.086 Uiso 0.372(7) 1 calc PR A 2
H60C H 0.5443 0.3759 0.1747 0.086 Uiso 0.372(7) 1 calc PR A 2
C61' C 0.6647(10) 0.4402(9) 0.2466(7) 0.076(3) Uani 0.372(7) 1 d PDU A 2
H61C H 0.6562 0.3981 0.2743 0.091 Uiso 0.372(7) 1 calc PR A 2
H61D H 0.7249 0.4247 0.2179 0.091 Uiso 0.372(7) 1 calc PR A 2
C62' C 0.6690(10) 0.5398(10) 0.2970(11) 0.083(4) Uani 0.372(7) 1 d PDU A 2
H62C H 0.6994 0.5461 0.3455 0.100 Uiso 0.372(7) 1 calc PR A 2
H62D H 0.7072 0.5785 0.2756 0.100 Uiso 0.372(7) 1 calc PR A 2
C63' C 0.5599(9) 0.5641(9) 0.3022(8) 0.077(4) Uani 0.372(7) 1 d PDU A 2
H63C H 0.5367 0.5689 0.3509 0.093 Uiso 0.372(7) 1 calc PR A 2
H63D H 0.5514 0.6234 0.2952 0.093 Uiso 0.372(7) 1 calc PR A 2
C64 C 0.3075(3) 0.3113(3) 0.3635(2) 0.0526(10) Uani 1 1 d . A .
H64A H 0.2975 0.2586 0.3181 0.063 Uiso 1 1 calc R . .
H64B H 0.2418 0.3314 0.3828 0.063 Uiso 1 1 calc R . .
C65 C 0.3695(3) 0.2872(3) 0.4181(2) 0.0497(9) Uani 1 1 d . . .
H65A H 0.4208 0.2440 0.3946 0.060 Uiso 1 1 calc R A .
H65B H 0.3286 0.2607 0.4475 0.060 Uiso 1 1 calc R . .
C66 C 0.4156(3) 0.3786(3) 0.4641(2) 0.0516(9) Uani 1 1 d . A .
H66A H 0.3688 0.4143 0.4998 0.062 Uiso 1 1 calc R . .
H66B H 0.4774 0.3715 0.4903 0.062 Uiso 1 1 calc R . .
C67 C 0.4369(3) 0.4225(3) 0.4076(2) 0.0484(9) Uani 1 1 d . A .
H67B H 0.4326 0.4893 0.4287 0.058 Uiso 1 1 calc R . .
H67A H 0.5041 0.4080 0.3892 0.058 Uiso 1 1 calc R . .
C68 C 0.4280(3) 0.1547(2) 0.20608(18) 0.0453(9) Uani 1 1 d . . .
C69 C 0.5306(3) 0.1715(3) 0.2197(2) 0.0539(10) Uani 1 1 d . B .
H69 H 0.5611 0.2247 0.2155 0.065 Uiso 1 1 calc R . .
C70 C 0.5872(3) 0.1100(3) 0.2395(2) 0.0618(11) Uani 1 1 d . . .
H70 H 0.6569 0.1210 0.2478 0.074 Uiso 1 1 calc R B .
C71 C 0.5444(4) 0.0319(3) 0.2476(2) 0.0660(12) Uani 1 1 d . B .
H71 H 0.5848 -0.0087 0.2619 0.079 Uiso 1 1 calc R . .
C72 C 0.4445(4) 0.0139(3) 0.2350(2) 0.0599(11) Uani 1 1 d . . .
H72 H 0.4160 -0.0395 0.2401 0.072 Uiso 1 1 calc R B .
C73 C 0.3843(3) 0.0736(2) 0.21484(19) 0.0509(10) Uani 1 1 d . B .
C74 C 0.2791(3) 0.0740(2) 0.20182(19) 0.0470(9) Uani 1 1 d . . .
C75 C 0.2013(4) 0.0174(3) 0.2052(2) 0.0565(11) Uani 1 1 d . B .
H75 H 0.2146 -0.0370 0.2147 0.068 Uiso 1 1 calc R . .
C76 C 0.1048(4) 0.0384(3) 0.1950(2) 0.0611(11) Uani 1 1 d . . .
H76 H 0.0517 -0.0012 0.1974 0.073 Uiso 1 1 calc R B .
C77 C 0.0846(3) 0.1199(3) 0.1807(2) 0.0565(10) Uani 1 1 d . A .
H77 H 0.0178 0.1347 0.1743 0.068 Uiso 1 1 calc R . .
C78 C 0.1604(3) 0.1776(2) 0.17605(19) 0.0482(9) Uani 1 1 d . A .
H4 H 0.1457 0.2317 0.1664 0.058 Uiso 1 1 calc R . .
C79 C 0.2601(3) 0.1564(2) 0.18558(18) 0.0432(8) Uani 1 1 d . A .
C80 C 0.3503(3) 0.2039(2) 0.18731(18) 0.0436(8) Uani 1 1 d . A .
C81 C 0.4794(6) 0.1122(5) -0.0523(3) 0.123(3) Uani 1 1 d . . .
H81B H 0.4828 0.1412 -0.0900 0.148 Uiso 1 1 calc R B .
H81A H 0.4344 0.0577 -0.0708 0.148 Uiso 1 1 calc R . .
C82 C 0.5810(5) 0.0865(4) -0.0337(4) 0.110(2) Uani 1 1 d . B .
H82B H 0.5788 0.0250 -0.0298 0.132 Uiso 1 1 calc R . .
H82A H 0.6278 0.0873 -0.0715 0.132 Uiso 1 1 calc R . .
C83 C 0.6118(5) 0.1567(4) 0.0381(3) 0.101(2) Uani 1 1 d . . .
H83B H 0.6761 0.1864 0.0351 0.121 Uiso 1 1 calc R B .
H83A H 0.6183 0.1287 0.0766 0.121 Uiso 1 1 calc R . .
C84 C 0.5299(4) 0.2250(4) 0.0546(3) 0.0776(14) Uani 1 1 d . B .
H84A H 0.5188 0.2486 0.1075 0.093 Uiso 1 1 calc R . .
H84B H 0.5469 0.2766 0.0382 0.093 Uiso 1 1 calc R . .
O13 O 0.2096(12) 0.0787(12) -0.0115(8) 0.052(3) Uani 0.309(11) 1 d PDU B 1
C85 C 0.1823(15) 0.0478(8) -0.0879(7) 0.063(4) Uani 0.309(11) 1 d PDU B 1
H85B H 0.2240 0.0793 -0.1134 0.076 Uiso 0.309(11) 1 calc PR B 1
H85A H 0.1119 0.0601 -0.0958 0.076 Uiso 0.309(11) 1 calc PR B 1
C86 C 0.1988(14) -0.0542(8) -0.1164(8) 0.064(4) Uani 0.309(11) 1 d PDU B 1
H86A H 0.1567 -0.0857 -0.1607 0.076 Uiso 0.309(11) 1 calc PR B 1
H86B H 0.2693 -0.0676 -0.1263 0.076 Uiso 0.309(11) 1 calc PR B 1
C87 C 0.1662(14) -0.0781(10) -0.0512(8) 0.064(4) Uani 0.309(11) 1 d PDU B 1
H87A H 0.2179 -0.1117 -0.0347 0.077 Uiso 0.309(11) 1 calc PR B 1
H87B H 0.1036 -0.1152 -0.0629 0.077 Uiso 0.309(11) 1 calc PR B 1
C88 C 0.1516(16) 0.0141(11) 0.0063(12) 0.060(4) Uani 0.309(11) 1 d PDU B 1
H88A H 0.0807 0.0295 0.0069 0.072 Uiso 0.309(11) 1 calc PR B 1
H88B H 0.1726 0.0131 0.0551 0.072 Uiso 0.309(11) 1 calc PR B 1
O13' O 0.2425(5) 0.0680(5) -0.0154(3) 0.0454(15) Uani 0.691(11) 1 d PDU B 2
C85' C 0.2424(5) 0.0372(4) -0.0946(3) 0.0471(16) Uani 0.691(11) 1 d PDU B 2
H85C H 0.3028 0.0032 -0.1122 0.056 Uiso 0.691(11) 1 calc PR B 2
H85D H 0.2404 0.0896 -0.1122 0.056 Uiso 0.691(11) 1 calc PR B 2
C86' C 0.1502(6) -0.0238(5) -0.1219(3) 0.061(2) Uani 0.691(11) 1 d PDU B 2
H86D H 0.0953 0.0100 -0.1345 0.073 Uiso 0.691(11) 1 calc PR B 2
H86C H 0.1638 -0.0766 -0.1653 0.073 Uiso 0.691(11) 1 calc PR B 2
C87' C 0.1253(7) -0.0534(6) -0.0592(4) 0.075(2) Uani 0.691(11) 1 d PDU B 2
H87C H 0.1444 -0.1170 -0.0688 0.090 Uiso 0.691(11) 1 calc PR B 2
H87D H 0.0530 -0.0499 -0.0520 0.090 Uiso 0.691(11) 1 calc PR B 2
C88' C 0.1815(7) 0.0086(6) 0.0080(5) 0.061(2) Uani 0.691(11) 1 d PDU B 2
H88C H 0.1349 0.0437 0.0441 0.073 Uiso 0.691(11) 1 calc PR B 2
H88D H 0.2228 -0.0271 0.0306 0.073 Uiso 0.691(11) 1 calc PR B 2

loop_
_atom_site_aniso_label
_atom_site_aniso_U_11
_atom_site_aniso_U_22
_atom_site_aniso_U_33
_atom_site_aniso_U_23
_atom_site_aniso_U_13
_atom_site_aniso_U_12
Ca1 0.0392(4) 0.0295(3) 0.0274(3) 0.0084(3) -0.0025(3) 0.0010(3)
Ca2 0.0342(3) 0.0289(3) 0.0254(3) 0.0096(3) -0.0024(3) -0.0021(3)
Ca3 0.0342(4) 0.0290(3) 0.0274(3) 0.0086(3) -0.0023(3) -0.0025(3)
Ca4 0.0728(5) 0.0319(4) 0.0330(4) 0.0130(3) -0.0046(4) -0.0049(3)
O1 0.0338(12) 0.0334(11) 0.0269(11) 0.0099(9) 0.0002(9) 0.0016(9)
O2 0.0428(13) 0.0254(11) 0.0268(11) 0.0051(9) -0.0096(10) -0.0017(9)
O4 0.0705(17) 0.0317(12) 0.0313(13) 0.0084(10) -0.0055(12) -0.0078(11)
O5 0.0498(14) 0.0334(12) 0.0378(13) 0.0160(10) 0.0082(11) 0.0030(10)
O6 0.0386(13) 0.0445(13) 0.0354(13) 0.0110(11) -0.0041(10) 0.0005(10)
O7 0.0395(13) 0.0380(12) 0.0413(14) 0.0177(11) 0.0010(10) -0.0046(10)
O8 0.0384(12) 0.0292(11) 0.0222(11) 0.0052(9) -0.0033(9) -0.0008(9)
O10 0.0674(17) 0.0398(13) 0.0325(13) 0.0157(11) -0.0061(12) -0.0035(12)
O11 0.0742(18) 0.0290(12) 0.0385(14) 0.0107(11) -0.0063(13) 0.0026(11)
O12 0.093(2) 0.077(2) 0.059(2) 0.0298(17) 0.0207(18) 0.0194(18)
C1 0.0404(18) 0.0248(15) 0.0253(16) 0.0049(12) -0.0018(13) 0.0007(13)
C2 0.052(2) 0.0305(16) 0.0287(17) 0.0101(14) -0.0016(15) 0.0010(14)
C3 0.068(3) 0.0356(18) 0.0339(19) 0.0106(15) -0.0074(18) 0.0117(17)
C4 0.058(2) 0.048(2) 0.037(2) 0.0046(17) -0.0081(18) 0.0238(18)
C5 0.042(2) 0.045(2) 0.0351(19) 0.0045(16) 0.0027(16) 0.0106(16)
C6 0.0413(19) 0.0317(16) 0.0266(17) 0.0044(13) -0.0039(14) 0.0021(14)
C7 0.0413(19) 0.0330(17) 0.0298(17) 0.0078(14) 0.0056(14) 0.0010(14)
C8 0.053(2) 0.046(2) 0.041(2) 0.0121(17) 0.0134(18) -0.0023(17)
C9 0.072(3) 0.051(2) 0.045(2) 0.0218(19) 0.018(2) -0.0065(19)
C10 0.074(3) 0.0393(19) 0.041(2) 0.0221(17) 0.0053(19) -0.0007(18)
C11 0.051(2) 0.0306(17) 0.0362(19) 0.0136(15) -0.0016(16) 0.0011(15)
C12 0.0396(18) 0.0258(15) 0.0266(16) 0.0075(13) 0.0027(13) 0.0002(13)
C13 0.0331(17) 0.0279(15) 0.0266(16) 0.0086(13) -0.0004(13) 0.0001(12)
C14 0.0400(18) 0.0303(16) 0.0267(16) 0.0041(13) -0.0076(14) 0.0069(13)
C15 0.054(2) 0.0352(18) 0.0323(18) 0.0103(15) -0.0067(16) 0.0076(15)
C16 0.067(3) 0.054(2) 0.036(2) 0.0191(18) -0.0038(18) 0.0162(19)
C17 0.070(3) 0.067(3) 0.0258(19) 0.0082(18) -0.0079(18) 0.023(2)
C18 0.051(2) 0.047(2) 0.035(2) -0.0011(17) -0.0129(17) 0.0139(17)
C19 0.043(2) 0.0366(18) 0.0346(19) 0.0035(15) -0.0128(15) 0.0083(15)
C20 0.0347(18) 0.0332(17) 0.043(2) 0.0032(15) -0.0110(15) 0.0029(14)
C21 0.043(2) 0.042(2) 0.070(3) 0.005(2) -0.017(2) -0.0027(17)
C22 0.046(2) 0.045(2) 0.092(4) 0.021(2) -0.010(2) -0.0143(18)
C23 0.046(2) 0.051(2) 0.073(3) 0.030(2) 0.001(2) -0.0043(18)
C24 0.0382(19) 0.0409(19) 0.047(2) 0.0172(17) -0.0002(16) 0.0014(15)
C25 0.0312(17) 0.0326(17) 0.0387(19) 0.0069(14) -0.0050(14) 0.0050(13)
C26 0.0373(18) 0.0278(16) 0.0298(17) 0.0055(13) -0.0094(14) 0.0010(13)
O3 0.046(4) 0.039(3) 0.022(3) 0.006(2) 0.005(3) 0.008(3)
C27 0.045(4) 0.047(4) 0.026(3) 0.016(3) 0.006(3) 0.007(3)
C28 0.051(4) 0.055(4) 0.039(3) 0.023(3) 0.016(3) 0.001(3)
C29 0.069(5) 0.069(5) 0.053(4) 0.027(4) 0.016(4) 0.003(4)
C30 0.055(4) 0.060(4) 0.040(3) 0.014(3) 0.007(3) 0.011(3)
O3' 0.067(6) 0.067(6) 0.058(6) 0.024(5) 0.008(5) 0.016(5)
C27' 0.074(6) 0.080(6) 0.080(6) 0.019(5) 0.008(5) 0.015(5)
C28' 0.075(6) 0.092(7) 0.085(7) 0.019(5) 0.008(5) 0.007(5)
C29' 0.083(6) 0.077(6) 0.069(6) 0.021(5) 0.016(5) 0.008(5)
C30' 0.079(6) 0.077(6) 0.055(5) 0.030(5) 0.017(4) 0.005(5)
C31 0.117(4) 0.037(2) 0.034(2) 0.0057(17) -0.013(2) -0.022(2)
C32 0.053(2) 0.0357(18) 0.041(2) 0.0083(16) -0.0043(17) -0.0053(16)
C33 0.072(3) 0.042(2) 0.047(2) 0.0165(18) 0.005(2) -0.0066(18)
C34 0.071(3) 0.0372(19) 0.0328(19) 0.0101(16) -0.0030(18) -0.0008(17)
C35 0.068(3) 0.0356(18) 0.040(2) 0.0168(16) 0.0128(18) 0.0084(17)
C36 0.069(3) 0.041(2) 0.065(3) 0.026(2) 0.013(2) -0.0032(18)
C37 0.070(3) 0.051(2) 0.056(3) 0.027(2) 0.022(2) 0.0049(19)
C38 0.049(2) 0.0381(18) 0.040(2) 0.0133(16) 0.0115(17) 0.0045(15)
C39 0.058(2) 0.046(2) 0.038(2) 0.0176(17) -0.0050(17) 0.0001(17)
C40 0.064(3) 0.043(2) 0.045(2) 0.0172(17) -0.0172(19) -0.0020(18)
C41 0.050(2) 0.050(2) 0.055(2) 0.0229(19) -0.0168(18) -0.0084(17)
C42 0.041(2) 0.045(2) 0.048(2) 0.0146(17) -0.0012(17) 0.0006(15)
C43 0.041(2) 0.054(2) 0.049(2) 0.0252(18) -0.0011(17) -0.0083(16)
C44 0.061(3) 0.063(3) 0.074(3) 0.033(2) 0.005(2) -0.018(2)
C45 0.064(3) 0.060(3) 0.066(3) 0.038(2) 0.006(2) -0.002(2)
C46 0.052(2) 0.0362(18) 0.042(2) 0.0139(16) -0.0052(17) -0.0049(16)
C47 0.0405(18) 0.0315(16) 0.0270(16) 0.0144(13) -0.0050(14) -0.0044(13)
C48 0.046(2) 0.0372(18) 0.0345(18) 0.0161(15) -0.0048(15) -0.0049(15)
C49 0.047(2) 0.046(2) 0.051(2) 0.0264(18) -0.0109(17) -0.0106(16)
C50 0.059(2) 0.043(2) 0.051(2) 0.0213(18) -0.0223(19) -0.0194(18)
C51 0.075(3) 0.0352(18) 0.0290(18) 0.0102(15) -0.0129(18) -0.0124(17)
C52 0.056(2) 0.0291(16) 0.0282(17) 0.0113(14) -0.0066(15) -0.0053(15)
C53 0.057(2) 0.0281(16) 0.0278(17) 0.0120(14) -0.0006(15) -0.0009(14)
C54 0.077(3) 0.0353(18) 0.0283(18) 0.0121(15) 0.0058(18) 0.0067(17)
C55 0.074(3) 0.042(2) 0.035(2) 0.0176(17) 0.0190(19) 0.0108(18)
C56 0.053(2) 0.0403(19) 0.050(2) 0.0205(17) 0.0166(18) 0.0075(16)
C57 0.047(2) 0.0321(17) 0.0364(19) 0.0137(15) 0.0023(16) -0.0001(14)
C58 0.0428(19) 0.0292(16) 0.0265(16) 0.0115(13) -0.0014(14) -0.0002(13)
C59 0.0405(18) 0.0277(15) 0.0264(16) 0.0113(13) -0.0026(14) -0.0036(13)
O9 0.030(3) 0.050(3) 0.067(4) 0.028(3) 0.002(3) -0.004(2)
C60 0.053(4) 0.063(4) 0.081(4) 0.032(3) -0.002(3) 0.000(3)
C61 0.057(4) 0.063(4) 0.082(5) 0.028(4) -0.018(3) -0.008(3)
C62 0.058(4) 0.057(4) 0.096(5) 0.016(3) -0.011(3) -0.004(3)
C63 0.048(3) 0.050(3) 0.075(4) 0.032(3) -0.004(3) -0.002(3)
O9' 0.048(5) 0.077(6) 0.074(6) 0.022(5) -0.004(4) -0.007(4)
C60' 0.061(5) 0.078(6) 0.071(6) 0.019(5) -0.005(5) -0.004(5)
C61' 0.064(6) 0.080(6) 0.079(6) 0.022(5) -0.004(5) 0.005(5)
C62' 0.066(6) 0.084(7) 0.088(6) 0.015(5) -0.009(5) -0.006(6)
C63' 0.055(5) 0.070(6) 0.088(6) 0.002(5) -0.004(5) -0.001(5)
C64 0.065(3) 0.052(2) 0.039(2) 0.0144(18) -0.0012(18) -0.0101(19)
C65 0.061(2) 0.047(2) 0.047(2) 0.0228(18) 0.0041(19) 0.0050(18)
C66 0.064(3) 0.049(2) 0.040(2) 0.0139(18) -0.0099(18) 0.0085(18)
C67 0.047(2) 0.042(2) 0.055(2) 0.0158(18) -0.0122(18) -0.0021(16)
C68 0.068(3) 0.0394(19) 0.0268(18) 0.0091(15) -0.0002(17) 0.0096(17)
C69 0.068(3) 0.056(2) 0.035(2) 0.0122(18) -0.0035(19) 0.006(2)
C70 0.067(3) 0.073(3) 0.037(2) 0.009(2) -0.006(2) 0.020(2)
C71 0.093(4) 0.059(3) 0.048(3) 0.020(2) 0.001(2) 0.026(2)
C72 0.086(3) 0.051(2) 0.047(2) 0.023(2) 0.003(2) 0.017(2)
C73 0.083(3) 0.042(2) 0.0297(19) 0.0148(16) 0.0030(19) 0.0141(19)
C74 0.073(3) 0.0388(19) 0.0311(19) 0.0139(16) 0.0049(18) 0.0087(18)
C75 0.093(3) 0.040(2) 0.041(2) 0.0184(18) 0.011(2) 0.007(2)
C76 0.076(3) 0.059(3) 0.051(3) 0.021(2) 0.015(2) -0.006(2)
C77 0.066(3) 0.059(2) 0.044(2) 0.016(2) 0.010(2) 0.007(2)
C78 0.069(3) 0.040(2) 0.036(2) 0.0127(16) 0.0050(18) 0.0058(18)
C79 0.066(2) 0.0364(18) 0.0274(18) 0.0105(15) -0.0005(16) 0.0057(17)
C80 0.068(2) 0.0311(17) 0.0303(18) 0.0091(15) -0.0014(17) 0.0039(16)
C81 0.186(8) 0.111(5) 0.065(4) 0.015(4) 0.027(4) 0.058(5)
C82 0.120(5) 0.092(4) 0.132(6) 0.051(4) 0.054(5) 0.029(4)
C83 0.120(5) 0.116(5) 0.090(4) 0.060(4) 0.036(4) 0.049(4)
C84 0.087(4) 0.084(4) 0.076(3) 0.045(3) 0.013(3) 0.009(3)
O13 0.068(6) 0.046(5) 0.044(5) 0.018(4) -0.006(5) -0.003(5)
C85 0.070(6) 0.058(6) 0.054(6) 0.011(5) -0.012(5) -0.007(5)
C86 0.062(6) 0.063(6) 0.057(6) 0.009(5) -0.005(5) -0.003(5)
C87 0.061(6) 0.059(6) 0.065(6) 0.011(5) 0.000(5) -0.012(5)
C88 0.053(7) 0.065(6) 0.054(6) 0.010(5) 0.008(5) -0.011(5)
O13' 0.061(3) 0.031(2) 0.042(2) 0.0086(18) 0.004(2) 0.000(2)
C85' 0.057(4) 0.043(3) 0.039(3) 0.012(2) 0.005(3) -0.004(3)
C86' 0.073(4) 0.060(4) 0.044(3) 0.011(3) -0.002(3) -0.016(3)
C87' 0.086(5) 0.081(4) 0.056(4) 0.022(3) -0.006(3) -0.036(4)
C88' 0.063(5) 0.063(4) 0.049(4) 0.010(3) 0.016(3) -0.021(3)

loop_
_atom_type_symbol
_atom_type_description
_atom_type_scat_dispersion_real
_atom_type_scat_dispersion_imag
_atom_type_scat_source
C C 0.0033 0.0016 'International Tables Vol C Tables 4.2.6.8 and 6.1.1.4'
H H 0.0000 0.0000 'International Tables Vol C Tables 4.2.6.8 and 6.1.1.4'
O O 0.0106 0.0060 'International Tables Vol C Tables 4.2.6.8 and 6.1.1.4'
Ca Ca 0.2262 0.3064 'International Tables Vol C Tables 4.2.6.8 and 6.1.1.4'

loop_
_geom_angle_atom_site_label_1
_geom_angle_atom_site_label_2
_geom_angle_atom_site_label_3
_geom_angle
O1 Ca1 O4 97.71(9)
O1 Ca1 C11 70.55(9)
O1 Ca1 C12 53.93(8)
O1 Ca1 C13 31.23(8)
O1 Ca1 C14 104.98(9)
O1 Ca1 C19 129.78(9)
O1 Ca1 C20 115.99(10)
O1 Ca1 C25 85.91(9)
O1 Ca1 C26 79.72(9)
O1 Ca1 O3 128.4(2)
O1 Ca1 O3' 130.0(5)
O4 Ca1 C11 143.94(10)
O4 Ca1 C12 119.32(9)
O4 Ca1 C13 99.49(10)
O4 Ca1 C14 136.96(10)
O4 Ca1 C19 109.17(10)
O4 Ca1 C20 87.82(10)
O4 Ca1 C25 97.98(10)
O4 Ca1 C26 127.66(10)
O4 Ca1 O3 80.2(3)
C12 Ca1 C11 26.81(9)
C13 Ca1 C11 52.83(9)
C13 Ca1 C12 28.05(8)
C13 Ca1 C14 118.76(10)
C13 Ca1 C19 149.18(10)
C13 Ca1 C20 146.86(10)
C13 Ca1 C25 116.28(10)
C13 Ca1 C26 102.88(10)
C14 Ca1 C11 78.80(10)
C14 Ca1 C12 103.56(9)
C19 Ca1 C11 103.96(10)
C19 Ca1 C12 130.61(10)
C19 Ca1 C14 30.43(9)
C20 Ca1 C11 128.17(10)
C20 Ca1 C12 150.80(9)
C20 Ca1 C14 49.41(10)
C20 Ca1 C19 29.70(11)
C25 Ca1 C11 114.39(10)
C25 Ca1 C12 126.17(9)
C25 Ca1 C14 49.01(10)
C25 Ca1 C19 49.72(10)
C25 Ca1 C20 30.67(10)
C25 Ca1 C26 29.89(9)
C26 Ca1 C11 84.89(10)
C26 Ca1 C12 101.22(9)
C26 Ca1 C14 29.87(9)
C26 Ca1 C19 50.21(10)
C26 Ca1 C20 50.19(10)
O3 Ca1 C11 81.4(3)
O3 Ca1 C12 82.1(3)
O3 Ca1 C13 97.7(3)
O3 Ca1 C14 111.0(2)
O3 Ca1 C19 98.1(2)
O3 Ca1 C20 115.4(3)
O3 Ca1 C25 145.6(2)
O3 Ca1 C26 140.7(2)
O3' Ca1 O4 83.2(6)
O3' Ca1 C11 79.9(7)
O3' Ca1 C12 82.0(6)
O3' Ca1 C13 99.0(5)
O3' Ca1 C14 107.6(4)
O3' Ca1 C19 95.5(4)
O3' Ca1 C20 114.0(5)
O3' Ca1 C25 143.8(5)
O3' Ca1 C26 137.3(4)
O3' Ca1 O3 3.4(6)
Ca3 Ca2 Ca1 100.48(4)
O1 Ca2 Ca1 26.61(5)
O1 Ca2 Ca3 125.42(6)
O1 Ca2 O2 88.22(8)
O1 Ca2 O5 83.41(8)
O1 Ca2 O6 93.74(9)
O1 Ca2 O7 111.40(8)
O1 Ca2 O8 155.40(8)
O1 Ca2 C13 25.22(8)
O2 Ca2 Ca1 62.68(6)
O2 Ca2 Ca3 37.81(5)
O2 Ca2 O5 106.85(8)
O2 Ca2 O6 168.28(8)
O2 Ca2 O7 87.93(8)
O2 Ca2 O8 75.26(8)
O2 Ca2 C13 102.53(8)
O5 Ca2 Ca1 98.00(6)
O5 Ca2 Ca3 101.96(6)
O5 Ca2 O6 84.86(8)
O5 Ca2 O7 159.75(8)
O5 Ca2 C13 98.91(8)
O6 Ca2 Ca1 117.10(7)
O6 Ca2 Ca3 140.63(6)
O6 Ca2 O7 80.59(8)
O6 Ca2 C13 75.49(9)
O7 Ca2 Ca1 101.13(6)
O7 Ca2 Ca3 81.08(6)
O7 Ca2 C13 91.02(8)
O8 Ca2 Ca1 136.71(6)
O8 Ca2 Ca3 38.11(5)
O8 Ca2 O5 84.12(8)
O8 Ca2 O6 106.17(8)
O8 Ca2 O7 86.49(8)
O8 Ca2 C13 176.71(8)
C13 Ca2 Ca1 41.82(6)
C13 Ca2 Ca3 139.30(6)
Ca2 Ca3 Ca4 102.48(4)
O2 Ca3 Ca2 38.61(6)
O2 Ca3 Ca4 140.81(6)
O2 Ca3 O8 77.77(8)
O2 Ca3 O10 92.40(8)
O2 Ca3 C59 99.16(8)
O2 Ca3 O9 103.39(17)
O2 Ca3 O9' 94.9(3)
O8 Ca3 Ca2 39.85(6)
O8 Ca3 Ca4 64.97(6)
O8 Ca3 O10 145.24(9)
O8 Ca3 C59 21.38(7)
O8 Ca3 O9 115.2(2)
O8 Ca3 O9' 114.6(5)
O10 Ca3 Ca2 119.38(7)
O10 Ca3 Ca4 111.02(6)
O10 Ca3 C59 144.57(8)
O11 Ca3 Ca2 127.35(7)
O11 Ca3 Ca4 26.65(7)
O11 Ca3 O2 161.76(9)
O11 Ca3 O8 91.52(9)
O11 Ca3 O10 88.08(9)
O11 Ca3 C59 70.90(9)
O11 Ca3 O9 94.50(18)
O11 Ca3 O9' 103.0(3)
C59 Ca3 Ca2 61.06(6)
C59 Ca3 Ca4 44.25(6)
O9 Ca3 Ca2 120.43(17)
O9 Ca3 Ca4 103.11(19)
O9 Ca3 O10 99.5(2)
O9 Ca3 C59 110.0(2)
O9' Ca3 Ca2 114.0(4)
O9' Ca3 Ca4 110.9(3)
O9' Ca3 O10 99.2(5)
O9' Ca3 C59 112.9(5)
O9' Ca3 O9 8.6(4)
O11 Ca4 O12 91.62(12)
O11 Ca4 C47 99.81(10)
O11 Ca4 C52 127.84(10)
O11 Ca4 C53 121.65(9)
O11 Ca4 C58 90.52(9)
O11 Ca4 C59 78.84(9)
O11 Ca4 C78 70.48(10)
O11 Ca4 C79 55.77(10)
O11 Ca4 C80 32.13(9)
O11 Ca4 O13 141.9(4)
O11 Ca4 O13' 138.63(19)
O12 Ca4 C47 140.83(10)
O12 Ca4 C52 119.95(11)
O12 Ca4 C53 93.07(11)
O12 Ca4 C58 94.58(11)
O12 Ca4 C59 121.62(11)
O12 Ca4 C78 136.46(11)
O12 Ca4 C79 110.15(11)
O12 Ca4 C80 90.39(12)
O12 Ca4 O13 92.6(4)
O12 Ca4 O13' 81.54(18)
C47 Ca4 C78 82.37(10)
C47 Ca4 C79 107.20(10)
C52 Ca4 C47 29.87(9)
C52 Ca4 C59 49.71(10)
C52 Ca4 C78 101.61(11)
C52 Ca4 C79 128.91(11)
C53 Ca4 C47 49.21(10)
C53 Ca4 C52 30.24(10)
C53 Ca4 C58 31.13(9)
C53 Ca4 C59 50.18(9)
C53 Ca4 C78 130.30(11)
C53 Ca4 C79 156.41(11)
C58 Ca4 C47 48.42(9)
C58 Ca4 C52 50.05(10)
C58 Ca4 C59 29.58(9)
C58 Ca4 C78 123.85(10)
C58 Ca4 C79 137.30(10)
C59 Ca4 C47 29.20(9)
C59 Ca4 C78 94.27(10)
C59 Ca4 C79 110.62(10)
C79 Ca4 C78 27.32(10)
C80 Ca4 C47 118.53(11)
C80 Ca4 C52 147.76(11)
C80 Ca4 C53 153.71(11)
C80 Ca4 C58 122.61(11)
C80 Ca4 C59 106.72(10)
C80 Ca4 C78 53.37(12)
C80 Ca4 C79 29.08(11)
O13 Ca4 C47 100.4(4)
O13 Ca4 C52 81.2(4)
O13 Ca4 C53 95.9(4)
O13 Ca4 C58 126.7(4)
O13 Ca4 C59 128.8(4)
O13 Ca4 C78 80.7(4)
O13 Ca4 C79 87.4(4)
O13 Ca4 C80 110.0(4)
O13' Ca4 C47 111.14(18)
O13' Ca4 C52 89.55(18)
O13' Ca4 C53 99.52(19)
O13' Ca4 C58 130.54(19)
O13' Ca4 C59 138.66(18)
O13' Ca4 C78 86.72(18)
O13' Ca4 C79 88.35(19)
O13' Ca4 C80 106.76(19)
O13' Ca4 O13 11.5(4)
Ca1 O1 Ca2 125.63(10)
C13 O1 Ca1 93.17(16)
C13 O1 Ca2 109.96(17)
Ca3 O2 Ca2 103.58(9)
C26 O2 Ca2 123.72(18)
C26 O2 Ca3 130.50(19)
C31 O4 Ca1 125.3(2)
C34 O4 Ca1 123.71(19)
C34 O4 C31 109.4(3)
C35 O5 Ca2 123.23(18)
C38 O5 Ca2 127.22(18)
C38 O5 C35 109.5(2)
C39 O6 Ca2 116.8(2)
C42 O6 Ca2 137.9(2)
C42 O6 C39 105.0(3)
C43 O7 Ca2 132.68(19)
C46 O7 Ca2 118.16(18)
C46 O7 C43 109.1(2)
Ca3 O8 Ca2 102.04(8)
C59 O8 Ca2 135.96(19)
C59 O8 Ca3 121.21(18)
C64 O10 Ca3 127.0(2)
C67 O10 Ca3 124.1(2)
C67 O10 C64 108.7(3)
Ca3 O11 Ca4 126.73(11)
C80 O11 Ca3 134.6(2)
C80 O11 Ca4 88.46(19)
C81 O12 Ca4 136.1(4)
C84 O12 Ca4 118.0(3)
C84 O12 C81 105.7(5)
C2 C1 C6 118.4(3)
C2 C1 C13 132.8(3)
C13 C1 C6 108.7(3)
C1 C2 H2 120.0
C3 C2 C1 120.0(3)
C3 C2 H2 120.0
C2 C3 H3 119.3
C2 C3 C4 121.3(3)
C4 C3 H3 119.3
C3 C4 H4A 119.9
C5 C4 C3 120.2(3)
C5 C4 H4A 119.9
C4 C5 H5 119.8
C4 C5 C6 120.3(3)
C6 C5 H5 119.8
C5 C6 C1 119.6(3)
C5 C6 C7 133.2(3)
C7 C6 C1 107.1(3)
C6 C7 C12 107.1(3)
C8 C7 C6 133.6(3)
C8 C7 C12 119.3(3)
C7 C8 H8 120.0
C9 C8 C7 120.1(4)
C9 C8 H8 120.0
C8 C9 H9 119.8
C8 C9 C10 120.3(3)
C10 C9 H9 119.8
C9 C10 H10 119.2
C11 C10 C9 121.6(3)
C11 C10 H10 119.2
Ca1 C11 H1 59.2
C10 C11 Ca1 142.8(3)
C10 C11 H1 120.1
C10 C11 C12 119.8(3)
C12 C11 Ca1 73.60(18)
C12 C11 H1 120.1
C7 C12 Ca1 139.7(2)
C11 C12 Ca1 79.6(2)
C11 C12 C7 118.9(3)
C11 C12 C13 132.3(3)
C13 C12 Ca1 62.67(17)
C13 C12 C7 108.8(3)
Ca1 C13 Ca2 88.39(9)
O1 C13 Ca1 55.59(14)
O1 C13 Ca2 44.82(13)
O1 C13 C1 128.0(3)
O1 C13 C12 123.6(3)
C1 C13 Ca1 133.1(2)
C1 C13 Ca2 128.2(2)
C1 C13 C12 108.3(3)
C12 C13 Ca1 89.28(19)
C12 C13 Ca2 100.04(18)
C15 C14 Ca1 117.7(2)
C15 C14 C19 118.5(3)
C15 C14 C26 132.5(3)
C19 C14 Ca1 74.56(18)
C26 C14 Ca1 74.53(18)
C26 C14 C19 109.0(3)
C14 C15 H15 119.9
C16 C15 C14 120.2(3)
C16 C15 H15 119.9
C15 C16 H16 119.7
C15 C16 C17 120.5(4)
C17 C16 H16 119.7
C16 C17 H17 119.3
C18 C17 C16 121.4(3)
C18 C17 H17 119.3
C17 C18 H18 119.9
C17 C18 C19 120.3(4)
C19 C18 H18 119.9
C14 C19 Ca1 75.01(18)
C18 C19 Ca1 118.2(2)
C18 C19 C14 119.1(3)
C18 C19 C20 133.5(3)
C20 C19 Ca1 74.87(19)
C20 C19 C14 107.3(3)
C19 C20 Ca1 75.43(19)
C19 C20 C21 133.9(3)
C19 C20 C25 107.4(3)
C21 C20 Ca1 119.1(2)
C21 C20 C25 118.6(3)
C25 C20 Ca1 73.71(18)
C20 C21 H21 120.0
C22 C21 C20 120.1(4)
C22 C21 H21 120.0
C21 C22 H22 119.4
C21 C22 C23 121.2(4)
C23 C22 H22 119.4
C22 C23 H23 119.3
C24 C23 C22 121.5(4)
C24 C23 H23 119.3
C23 C24 H24 120.3
C23 C24 C25 119.4(4)
C25 C24 H24 120.3
C20 C25 Ca1 75.62(18)
C24 C25 Ca1 114.3(2)
C24 C25 C20 119.2(3)
C26 C25 Ca1 76.01(18)
C26 C25 C20 109.3(3)
C26 C25 C24 131.6(3)
O2 C26 Ca1 117.1(2)
O2 C26 C14 127.0(3)
O2 C26 C25 126.0(3)
C14 C26 Ca1 75.60(18)
C25 C26 Ca1 74.10(17)
C25 C26 C14 107.0(3)
C27 O3 Ca1 128.0(6)
C30 O3 Ca1 127.8(6)
C30 O3 C27 103.6(7)
O3 C27 H27A 110.7
O3 C27 H27B 110.7
O3 C27 C28 105.0(7)
H27A C27 H27B 108.8
C28 C27 H27A 110.7
C28 C27 H27B 110.7
C27 C28 H28B 111.2
C27 C28 H28A 111.2
H28B C28 H28A 109.1
C29 C28 C27 102.9(7)
C29 C28 H28B 111.2
C29 C28 H28A 111.2
C28 C29 H29B 110.5
C28 C29 H29A 110.5
H29B C29 H29A 108.7
C30 C29 C28 106.1(7)
C30 C29 H29B 110.5
C30 C29 H29A 110.5
O3 C30 C29 104.1(8)
O3 C30 H30B 110.9
O3 C30 H30A 110.9
C29 C30 H30B 110.9
C29 C30 H30A 110.9
H30B C30 H30A 109.0
C27' O3' Ca1 117.1(11)
C27' O3' C30' 113.1(16)
C30' O3' Ca1 126.7(12)
Ca1 C27' H27C 78.1
Ca1 C27' H27D 110.0
O3' C27' Ca1 39.4(8)
O3' C27' H27C 112.6
O3' C27' H27D 112.6
O3' C27' C28' 95.7(15)
H27C C27' H27D 110.1
C28' C27' Ca1 127.9(11)
C28' C27' H27C 112.6
C28' C27' H27D 112.6
C27' C28' H28D 108.8
C27' C28' H28C 108.8
H28D C28' H28C 107.7
C29' C28' C27' 113.8(14)
C29' C28' H28D 108.8
C29' C28' H28C 108.8
C28' C29' H29C 113.3
C28' C29' H29D 113.3
C28' C29' C30' 92.0(12)
H29C C29' H29D 110.6
C30' C29' H29C 113.3
C30' C29' H29D 113.3
O3' C30' C29' 111.0(14)
O3' C30' H30D 109.4
O3' C30' H30C 109.4
C29' C30' H30D 109.4
C29' C30' H30C 109.4
H30D C30' H30C 108.0
O4 C31 H31A 110.4
O4 C31 H31B 110.4
O4 C31 C32 106.6(3)
H31A C31 H31B 108.6
C32 C31 H31A 110.4
C32 C31 H31B 110.4
C31 C32 H32B 111.2
C31 C32 H32A 111.2
C31 C32 C33 102.8(3)
H32B C32 H32A 109.1
C33 C32 H32B 111.2
C33 C32 H32A 111.2
C32 C33 H33A 111.0
C32 C33 H33B 111.0
C32 C33 C34 104.0(3)
H33A C33 H33B 109.0
C34 C33 H33A 111.0
C34 C33 H33B 111.0
O4 C34 C33 105.6(3)
O4 C34 H34B 110.6
O4 C34 H34A 110.6
C33 C34 H34B 110.6
C33 C34 H34A 110.6
H34B C34 H34A 108.7
O5 C35 H35B 110.7
O5 C35 H35A 110.7
O5 C35 C36 105.4(3)
H35B C35 H35A 108.8
C36 C35 H35B 110.7
C36 C35 H35A 110.7
C35 C36 H36B 111.4
C35 C36 H36A 111.4
H36B C36 H36A 109.2
C37 C36 C35 102.1(3)
C37 C36 H36B 111.4
C37 C36 H36A 111.4
C36 C37 H37B 111.2
C36 C37 H37A 111.2
C36 C37 C38 102.7(3)
H37B C37 H37A 109.1
C38 C37 H37B 111.2
C38 C37 H37A 111.2
O5 C38 C37 104.8(3)
O5 C38 H38A 110.8
O5 C38 H38B 110.8
C37 C38 H38A 110.8
C37 C38 H38B 110.8
H38A C38 H38B 108.9
O6 C39 H39A 110.6
O6 C39 H39B 110.6
O6 C39 C40 105.7(3)
H39A C39 H39B 108.7
C40 C39 H39A 110.6
C40 C39 H39B 110.6
C39 C40 H40B 110.8
C39 C40 H40A 110.8
H40B C40 H40A 108.9
C41 C40 C39 104.7(3)
C41 C40 H40B 110.8
C41 C40 H40A 110.8
C40 C41 H41B 111.1
C40 C41 H41A 111.1
H41B C41 H41A 109.1
C42 C41 C40 103.2(3)
C42 C41 H41B 111.1
C42 C41 H41A 111.1
O6 C42 C41 104.1(3)
O6 C42 H42B 110.9
O6 C42 H42A 110.9
C41 C42 H42B 110.9
C41 C42 H42A 110.9
H42B C42 H42A 109.0
O7 C43 H43A 110.9
O7 C43 H43B 110.9
O7 C43 C44 104.5(3)
H43A C43 H43B 108.9
C44 C43 H43A 110.9
C44 C43 H43B 110.9
C43 C44 H44B 111.1
C43 C44 H44A 111.1
H44B C44 H44A 109.1
C45 C44 C43 103.3(3)
C45 C44 H44B 111.1
C45 C44 H44A 111.1
C44 C45 H45A 111.0
C44 C45 H45B 111.0
C44 C45 C46 103.7(3)
H45A C45 H45B 109.0
C46 C45 H45A 111.0
C46 C45 H45B 111.0
O7 C46 C45 106.9(3)
O7 C46 H46B 110.4
O7 C46 H46A 110.4
C45 C46 H46B 110.4
C45 C46 H46A 110.4
H46B C46 H46A 108.6
C48 C47 Ca4 119.8(2)
C48 C47 C52 118.7(3)
C48 C47 C59 131.4(3)
C52 C47 Ca4 72.71(19)
C59 C47 Ca4 74.92(18)
C59 C47 C52 109.9(3)
C47 C48 H48 120.2
C49 C48 C47 119.7(3)
C49 C48 H48 120.2
C48 C49 H49 119.5
C48 C49 C50 121.0(3)
C50 C49 H49 119.5
C49 C50 H50 119.5
C51 C50 C49 121.1(3)
C51 C50 H50 119.5
C50 C51 H51 120.1
C50 C51 C52 119.8(3)
C52 C51 H51 120.1
C47 C52 Ca4 77.42(18)
C51 C52 Ca4 118.4(2)
C51 C52 C47 119.7(3)
C51 C52 C53 133.4(3)
C53 C52 Ca4 72.24(19)
C53 C52 C47 106.8(3)
C52 C53 Ca4 77.52(18)
C52 C53 C58 107.3(3)
C54 C53 Ca4 113.8(2)
C54 C53 C52 133.1(3)
C54 C53 C58 119.6(3)
C58 C53 Ca4 75.22(17)
C53 C54 H54 119.9
C55 C54 C53 120.2(3)
C55 C54 H54 119.9
C54 C55 H55 119.7
C54 C55 C56 120.6(3)
C56 C55 H55 119.7
C55 C56 H56 119.0
C57 C56 C55 121.9(3)
C57 C56 H56 119.0
C56 C57 H57 120.3
C56 C57 C58 119.4(3)
C58 C57 H57 120.3
C53 C58 Ca4 73.65(17)
C57 C58 Ca4 113.9(2)
C57 C58 C53 118.3(3)
C57 C58 C59 132.4(3)
C59 C58 Ca4 78.99(17)
C59 C58 C53 109.3(3)
Ca4 C59 Ca3 83.52(9)
O8 C59 Ca3 37.41(13)
O8 C59 Ca4 119.28(19)
O8 C59 C47 125.6(3)
O8 C59 C58 127.7(3)
C47 C59 Ca3 130.49(19)
C47 C59 Ca4 75.88(18)
C58 C59 Ca3 108.5(2)
C58 C59 Ca4 71.42(17)
C58 C59 C47 106.7(3)
C60 O9 Ca3 127.1(5)
C63 O9 Ca3 127.2(5)
C63 O9 C60 105.0(6)
O9 C60 H60B 111.3
O9 C60 H60A 111.3
O9 C60 C61 102.5(6)
H60B C60 H60A 109.2
C61 C60 H60B 111.3
C61 C60 H60A 111.3
C60 C61 H61B 110.9
C60 C61 H61A 110.9
C60 C61 C62 104.5(6)
H61B C61 H61A 108.9
C62 C61 H61B 110.9
C62 C61 H61A 110.9
C61 C62 H62A 111.0
C61 C62 H62B 111.0
H62A C62 H62B 109.0
C63 C62 C61 103.6(6)
C63 C62 H62A 111.0
C63 C62 H62B 111.0
O9 C63 C62 103.5(6)
O9 C63 H63A 111.1
O9 C63 H63B 111.1
C62 C63 H63A 111.1
C62 C63 H63B 111.1
H63A C63 H63B 109.0
C60' O9' Ca3 116.7(9)
C63' O9' Ca3 131.7(11)
C63' O9' C60' 107.8(12)
O9' C60' H60D 110.9
O9' C60' H60C 110.9
O9' C60' C61' 104.0(12)
H60D C60' H60C 109.0
C61' C60' H60D 110.9
C61' C60' H60C 111.0
C60' C61' H61C 111.6
C60' C61' H61D 111.6
H61C C61' H61D 109.4
C62' C61' C60' 101.1(11)
C62' C61' H61C 111.6
C62' C61' H61D 111.6
C61' C62' H62C 111.2
C61' C62' H62D 111.2
H62C C62' H62D 109.1
C63' C62' C61' 103.0(11)
C63' C62' H62C 111.2
C63' C62' H62D 111.2
O9' C63' C62' 108.6(12)
O9' C63' H63C 110.0
O9' C63' H63D 110.0
C62' C63' H63C 110.0
C62' C63' H63D 110.0
H63C C63' H63D 108.3
O10 C64 H64A 110.6
O10 C64 H64B 110.6
O10 C64 C65 105.7(3)
H64A C64 H64B 108.7
C65 C64 H64A 110.6
C65 C64 H64B 110.6
C64 C65 H65A 111.4
C64 C65 H65B 111.4
C64 C65 C66 102.0(3)
H65A C65 H65B 109.2
C66 C65 H65A 111.4
C66 C65 H65B 111.4
C65 C66 H66A 111.3
C65 C66 H66B 111.3
H66A C66 H66B 109.2
C67 C66 C65 102.4(3)
C67 C66 H66A 111.3
C67 C66 H66B 111.3
O10 C67 C66 105.6(3)
O10 C67 H67B 110.6
O10 C67 H67A 110.6
C66 C67 H67B 110.6
C66 C67 H67A 110.6
H67B C67 H67A 108.7
C69 C68 C73 118.4(3)
C69 C68 C80 133.4(4)
C80 C68 C73 108.1(3)
C68 C69 H69 120.3
C70 C69 C68 119.5(4)
C70 C69 H69 120.3
C69 C70 H70 119.2
C69 C70 C71 121.7(4)
C71 C70 H70 119.2
C70 C71 H71 119.9
C72 C71 C70 120.2(4)
C72 C71 H71 119.9
C71 C72 H72 119.8
C71 C72 C73 120.4(4)
C73 C72 H72 119.8
C72 C73 C68 119.9(4)
C72 C73 C74 132.2(4)
C74 C73 C68 107.9(3)
C73 C74 C79 106.3(3)
C75 C74 C73 133.5(4)
C75 C74 C79 120.2(4)
C74 C75 H75 119.5
C76 C75 C74 121.0(4)
C76 C75 H75 119.5
C75 C76 H76 120.2
C75 C76 C77 119.7(4)
C77 C76 H76 120.2
C76 C77 H77 119.5
C78 C77 C76 121.0(4)
C78 C77 H77 119.5
Ca4 C78 H4 64.7
C77 C78 Ca4 140.7(3)
C77 C78 H4 120.0
C77 C78 C79 120.0(4)
C79 C78 Ca4 69.7(2)
C79 C78 H4 120.0
C74 C79 Ca4 135.9(2)
C78 C79 Ca4 83.0(2)
C78 C79 C74 118.1(3)
C80 C79 Ca4 64.48(19)
C80 C79 C74 109.7(3)
C80 C79 C78 132.1(3)
O11 C80 Ca4 59.41(16)
O11 C80 C68 128.0(3)
O11 C80 C79 124.0(3)
C68 C80 Ca4 132.4(2)
C79 C80 Ca4 86.4(2)
C79 C80 C68 108.0(3)
O12 C81 H81B 110.4
O12 C81 H81A 110.4
O12 C81 C82 106.4(5)
H81B C81 H81A 108.6
C82 C81 H81B 110.4
C82 C81 H81A 110.4
C81 C82 H82B 110.7
C81 C82 H82A 110.7
H82B C82 H82A 108.8
C83 C82 C81 105.2(5)
C83 C82 H82B 110.7
C83 C82 H82A 110.7
C82 C83 H83B 110.6
C82 C83 H83A 110.6
C82 C83 C84 105.5(5)
H83B C83 H83A 108.8
C84 C83 H83B 110.6
C84 C83 H83A 110.6
O12 C84 C83 104.9(5)
O12 C84 H84A 110.8
O12 C84 H84B 110.8
C83 C84 H84A 110.8
C83 C84 H84B 110.8
H84A C84 H84B 108.8
C85 O13 Ca4 129.9(12)
C88 O13 Ca4 130.9(11)
C88 O13 C85 97.0(16)
O13 C85 H85B 110.4
O13 C85 H85A 110.4
O13 C85 C86 106.4(12)
H85B C85 H85A 108.6
C86 C85 H85B 110.4
C86 C85 H85A 110.4
C85 C86 H86A 111.9
C85 C86 H86B 111.9
H86A C86 H86B 109.6
C87 C86 C85 99.3(12)
C87 C86 H86A 111.9
C87 C86 H86B 111.9
C86 C87 H87A 111.1
C86 C87 H87B 111.1
C86 C87 C88 103.4(14)
H87A C87 H87B 109.0
C88 C87 H87A 111.1
C88 C87 H87B 111.1
O13 C88 C87 107.6(15)
O13 C88 H88A 110.2
O13 C88 H88B 110.2
C87 C88 H88A 110.2
C87 C88 H88B 110.2
H88A C88 H88B 108.5
C85' O13' Ca4 125.2(5)
C88' O13' Ca4 121.4(4)
C88' O13' C85' 110.3(6)
O13' C85' H85C 110.5
O13' C85' H85D 110.5
O13' C85' C86' 106.3(5)
H85C C85' H85D 108.7
C86' C85' H85C 110.5
C86' C85' H85D 110.5
C85' C86' H86D 111.0
C85' C86' H86C 111.0
H86D C86' H86C 109.0
C87' C86' C85' 104.0(5)
C87' C86' H86D 111.0
C87' C86' H86C 111.0
C86' C87' H87C 110.1
C86' C87' H87D 110.1
C86' C87' C88' 108.2(6)
H87C C87' H87D 108.4
C88' C87' H87C 110.1
C88' C87' H87D 110.1
O13' C88' C87' 106.4(7)
O13' C88' H88C 110.4
O13' C88' H88D 110.4
C87' C88' H88C 110.4
C87' C88' H88D 110.4
H88C C88' H88D 108.6

loop_
_geom_bond_atom_site_label_1
_geom_bond_atom_site_label_2
_geom_bond_distance
Ca1 O1 2.209(2)
Ca1 O4 2.335(2)
Ca1 C11 3.085(4)
Ca1 C12 3.009(3)
Ca1 C13 2.674(3)
Ca1 C14 2.776(3)
Ca1 C19 2.770(3)
Ca1 C20 2.763(3)
Ca1 C25 2.738(3)
Ca1 C26 2.763(3)
Ca1 O3 2.376(9)
Ca1 O3' 2.290(18)
Ca2 Ca3 3.5959(14)
Ca2 O1 2.297(2)
Ca2 O2 2.309(2)
Ca2 O5 2.400(2)
Ca2 O6 2.417(2)
Ca2 O7 2.467(2)
Ca2 O8 2.356(2)
Ca2 C13 3.063(3)
Ca3 O2 2.268(2)
Ca3 O8 2.269(2)
Ca3 O10 2.392(2)
Ca3 O11 2.246(2)
Ca3 C59 3.195(3)
Ca3 O9 2.372(7)
Ca3 O9' 2.347(16)
Ca4 O11 2.248(3)
Ca4 O12 2.351(3)
Ca4 C47 2.833(3)
Ca4 C52 2.771(4)
Ca4 C53 2.703(3)
Ca4 C58 2.724(3)
Ca4 C59 2.821(3)
Ca4 C78 3.055(4)
Ca4 C79 2.887(3)
Ca4 C80 2.610(4)
Ca4 O13 2.376(16)
Ca4 O13' 2.384(6)
O1 C13 1.388(4)
O2 C26 1.360(4)
O4 C31 1.447(4)
O4 C34 1.446(4)
O5 C35 1.449(4)
O5 C38 1.440(4)
O6 C39 1.445(4)
O6 C42 1.440(4)
O7 C43 1.452(4)
O7 C46 1.447(4)
O8 C59 1.362(4)
O10 C64 1.465(4)
O10 C67 1.441(4)
O11 C80 1.389(4)
O12 C81 1.456(6)
O12 C84 1.432(6)
C1 C2 1.408(4)
C1 C6 1.453(4)
C1 C13 1.408(4)
C2 H2 0.9500
C2 C3 1.373(5)
C3 H3 0.9500
C3 C4 1.404(5)
C4 H4A 0.9500
C4 C5 1.378(5)
C5 H5 0.9500
C5 C6 1.391(5)
C6 C7 1.435(4)
C7 C8 1.401(5)
C7 C12 1.448(4)
C8 H8 0.9500
C8 C9 1.386(6)
C9 H9 0.9500
C9 C10 1.399(6)
C10 H10 0.9500
C10 C11 1.368(5)
C11 H1 0.9500
C11 C12 1.415(4)
C12 C13 1.415(4)
C14 C15 1.426(5)
C14 C19 1.456(5)
C14 C26 1.428(4)
C15 H15 0.9500
C15 C16 1.372(5)
C16 H16 0.9500
C16 C17 1.421(6)
C17 H17 0.9500
C17 C18 1.357(6)
C18 H18 0.9500
C18 C19 1.416(5)
C19 C20 1.418(5)
C20 C21 1.420(5)
C20 C25 1.455(5)
C21 H21 0.9500
C21 C22 1.369(6)
C22 H22 0.9500
C22 C23 1.404(6)
C23 H23 0.9500
C23 C24 1.372(5)
C24 H24 0.9500
C24 C25 1.421(5)
C25 C26 1.419(4)
O3 C27 1.451(8)
O3 C30 1.444(8)
C27 H27A 0.9900
C27 H27B 0.9900
C27 C28 1.527(7)
C28 H28B 0.9900
C28 H28A 0.9900
C28 C29 1.515(8)
C29 H29B 0.9900
C29 H29A 0.9900
C29 C30 1.507(8)
C30 H30B 0.9900
C30 H30A 0.9900
O3' C27' 1.437(9)
O3' C30' 1.444(10)
C27' H27C 0.9900
C27' H27D 0.9900
C27' C28' 1.544(9)
C28' H28D 0.9900
C28' H28C 0.9900
C28' C29' 1.521(10)
C29' H29C 0.9900
C29' H29D 0.9900
C29' C30' 1.526(9)
C30' H30D 0.9900
C30' H30C 0.9900
C31 H31A 0.9900
C31 H31B 0.9900
C31 C32 1.500(5)
C32 H32B 0.9900
C32 H32A 0.9900
C32 C33 1.503(5)
C33 H33A 0.9900
C33 H33B 0.9900
C33 C34 1.513(5)
C34 H34B 0.9900
C34 H34A 0.9900
C35 H35B 0.9900
C35 H35A 0.9900
C35 C36 1.506(5)
C36 H36B 0.9900
C36 H36A 0.9900
C36 C37 1.497(5)
C37 H37B 0.9900
C37 H37A 0.9900
C37 C38 1.512(5)
C38 H38A 0.9900
C38 H38B 0.9900
C39 H39A 0.9900
C39 H39B 0.9900
C39 C40 1.534(5)
C40 H40B 0.9900
C40 H40A 0.9900
C40 C41 1.523(6)
C41 H41B 0.9900
C41 H41A 0.9900
C41 C42 1.515(5)
C42 H42B 0.9900
C42 H42A 0.9900
C43 H43A 0.9900
C43 H43B 0.9900
C43 C44 1.519(5)
C44 H44B 0.9900
C44 H44A 0.9900
C44 C45 1.489(6)
C45 H45A 0.9900
C45 H45B 0.9900
C45 C46 1.503(5)
C46 H46B 0.9900
C46 H46A 0.9900
C47 C48 1.421(5)
C47 C52 1.446(4)
C47 C59 1.425(4)
C48 H48 0.9500
C48 C49 1.370(5)
C49 H49 0.9500
C49 C50 1.413(5)
C50 H50 0.9500
C50 C51 1.367(5)
C51 H51 0.9500
C51 C52 1.406(5)
C52 C53 1.430(5)
C53 C54 1.415(5)
C53 C58 1.456(4)
C54 H54 0.9500
C54 C55 1.357(5)
C55 H55 0.9500
C55 C56 1.407(5)
C56 H56 0.9500
C56 C57 1.377(5)
C57 H57 0.9500
C57 C58 1.416(5)
C58 C59 1.419(4)
O9 C60 1.440(8)
O9 C63 1.437(8)
C60 H60B 0.9900
C60 H60A 0.9900
C60 C61 1.527(8)
C61 H61B 0.9900
C61 H61A 0.9900
C61 C62 1.544(8)
C62 H62A 0.9900
C62 H62B 0.9900
C62 C63 1.517(7)
C63 H63A 0.9900
C63 H63B 0.9900
O9' C60' 1.447(9)
O9' C63' 1.425(9)
C60' H60D 0.9900
C60' H60C 0.9900
C60' C61' 1.539(9)
C61' H61C 0.9900
C61' H61D 0.9900
C61' C62' 1.536(10)
C62' H62C 0.9900
C62' H62D 0.9900
C62' C63' 1.527(10)
C63' H63C 0.9900
C63' H63D 0.9900
C64 H64A 0.9900
C64 H64B 0.9900
C64 C65 1.482(5)
C65 H65A 0.9900
C65 H65B 0.9900
C65 C66 1.515(5)
C66 H66A 0.9900
C66 H66B 0.9900
C66 C67 1.514(5)
C67 H67B 0.9900
C67 H67A 0.9900
C68 C69 1.404(6)
C68 C73 1.453(5)
C68 C80 1.423(5)
C69 H69 0.9500
C69 C70 1.386(6)
C70 H70 0.9500
C70 C71 1.399(6)
C71 H71 0.9500
C71 C72 1.367(6)
C72 H72 0.9500
C72 C73 1.395(5)
C73 C74 1.434(6)
C74 C75 1.377(6)
C74 C79 1.454(5)
C75 H75 0.9500
C75 C76 1.374(6)
C76 H76 0.9500
C76 C77 1.423(6)
C77 H77 0.9500
C77 C78 1.376(5)
C78 H4 0.9500
C78 C79 1.413(5)
C79 C80 1.406(5)
C81 H81B 0.9900
C81 H81A 0.9900
C81 C82 1.503(9)
C82 H82B 0.9900
C82 H82A 0.9900
C82 C83 1.500(9)
C83 H83B 0.9900
C83 H83A 0.9900
C83 C84 1.520(7)
C84 H84A 0.9900
C84 H84B 0.9900
O13 C85 1.435(9)
O13 C88 1.406(10)
C85 H85B 0.9900
C85 H85A 0.9900
C85 C86 1.528(10)
C86 H86A 0.9900
C86 H86B 0.9900
C86 C87 1.518(10)
C87 H87A 0.9900
C87 H87B 0.9900
C87 C88 1.522(10)
C88 H88A 0.9900
C88 H88B 0.9900
O13' C85' 1.456(6)
O13' C88' 1.425(6)
C85' H85C 0.9900
C85' H85D 0.9900
C85' C86' 1.518(7)
C86' H86D 0.9900
C86' H86C 0.9900
C86' C87' 1.493(7)
C87' H87C 0.9900
C87' H87D 0.9900
C87' C88' 1.508(8)
C88' H88C 0.9900
C88' H88D 0.9900

loop_
_geom_torsion_atom_site_label_1
_geom_torsion_atom_site_label_2
_geom_torsion_atom_site_label_3
_geom_torsion_atom_site_label_4
_geom_torsion
Ca1 Ca2 Ca3 Ca4 175.771(18)
Ca1 Ca2 Ca3 O2 1.56(9)
Ca1 Ca2 Ca3 O8 -164.51(8)
Ca1 Ca2 Ca3 O10 52.67(8)
Ca1 Ca2 Ca3 O11 165.08(8)
Ca1 Ca2 Ca3 C59 -168.11(6)
Ca1 Ca2 Ca3 O9 -70.7(2)
Ca1 Ca2 Ca3 O9' -64.3(4)
Ca1 Ca2 O1 C13 -109.4(2)
Ca1 Ca2 O2 Ca3 -178.28(10)
Ca1 Ca2 O2 C26 -13.6(2)
Ca1 Ca2 O5 C35 -43.1(3)
Ca1 Ca2 O5 C38 134.4(3)
Ca1 Ca2 O6 C39 141.7(2)
Ca1 Ca2 O6 C42 -30.4(3)
Ca1 Ca2 O7 C43 93.7(3)
Ca1 Ca2 O7 C46 -83.1(2)
Ca1 Ca2 O8 Ca3 22.52(12)
Ca1 Ca2 O8 C59 -168.2(2)
Ca1 Ca2 C13 O1 39.32(15)
Ca1 Ca2 C13 C1 148.0(3)
Ca1 Ca2 C13 C12 -89.0(2)
Ca1 O1 C13 Ca2 -129.85(14)
Ca1 O1 C13 C1 121.1(3)
Ca1 O1 C13 C12 -61.7(3)
Ca1 O4 C31 C32 178.7(2)
Ca1 O4 C34 C33 -157.2(2)
Ca1 C11 C12 C7 -141.7(3)
Ca1 C11 C12 C13 37.0(3)
Ca1 C12 C13 Ca2 88.23(11)
Ca1 C12 C13 O1 46.6(2)
Ca1 C12 C13 C1 -135.7(3)
Ca1 C14 C15 C16 -87.1(4)
Ca1 C14 C19 C18 114.2(3)
Ca1 C14 C19 C20 -68.5(2)
Ca1 C14 C26 O2 -113.3(3)
Ca1 C14 C26 C25 68.0(2)
Ca1 C19 C20 C21 116.6(4)
Ca1 C19 C20 C25 -67.3(2)
Ca1 C20 C21 C22 -84.4(4)
Ca1 C20 C25 C24 110.1(3)
Ca1 C20 C25 C26 -69.3(2)
Ca1 C25 C26 O2 112.3(3)
Ca1 C25 C26 C14 -69.1(2)
Ca1 O3 C27 C28 129.7(8)
Ca1 O3 C30 C29 -130.1(9)
Ca1 O3' C27' C28' 148.3(15)
Ca1 O3' C30' C29' -169.4(16)
Ca1 C27' C28' C29' 59.4(19)
Ca2 Ca3 O2 C26 -163.2(3)
Ca2 Ca3 O8 C59 -171.3(2)
Ca2 Ca3 O10 C64 82.3(3)
Ca2 Ca3 O10 C67 -102.9(3)
Ca2 Ca3 O11 Ca4 23.83(18)
Ca2 Ca3 O11 C80 -109.8(3)
Ca2 Ca3 C59 Ca4 -157.14(9)
Ca2 Ca3 C59 O8 6.33(18)
Ca2 Ca3 C59 C47 -92.0(3)
Ca2 Ca3 C59 C58 135.0(2)
Ca2 Ca3 O9 C60 165.9(6)
Ca2 Ca3 O9 C63 -3.6(8)
Ca2 Ca3 O9' C60' -132.4(12)
Ca2 Ca3 O9' C63' 72.3(18)
Ca2 O1 C13 Ca1 129.85(14)
Ca2 O1 C13 C1 -109.1(3)
Ca2 O1 C13 C12 68.1(3)
Ca2 O2 C26 Ca1 19.9(3)
Ca2 O2 C26 C14 112.0(3)
Ca2 O2 C26 C25 -69.6(4)
Ca2 O5 C35 C36 166.4(2)
Ca2 O5 C38 C37 168.9(2)
Ca2 O6 C39 C40 152.1(2)
Ca2 O6 C42 C41 -144.4(2)
Ca2 O7 C43 C44 164.1(2)
Ca2 O7 C46 C45 174.8(2)
Ca2 O8 C59 Ca3 -167.8(3)
Ca2 O8 C59 Ca4 -148.86(14)
Ca2 O8 C59 C47 -55.6(4)
Ca2 O8 C59 C58 122.8(3)
Ca3 Ca2 O1 Ca1 -22.89(14)
Ca3 Ca2 O1 C13 -132.33(16)
Ca3 Ca2 O2 C26 164.7(3)
Ca3 Ca2 O5 C35 -145.7(2)
Ca3 Ca2 O5 C38 31.9(3)
Ca3 Ca2 O6 C39 -57.3(2)
Ca3 Ca2 O6 C42 130.6(3)
Ca3 Ca2 O7 C43 -167.3(3)
Ca3 Ca2 O7 C46 15.9(2)
Ca3 Ca2 O8 C59 169.3(3)
Ca3 Ca2 C13 Ca1 28.19(12)
Ca3 Ca2 C13 O1 67.51(19)
Ca3 Ca2 C13 C1 176.2(2)
Ca3 Ca2 C13 C12 -60.8(2)
Ca3 O2 C26 Ca1 -179.83(10)
Ca3 O2 C26 C14 -87.8(4)
Ca3 O2 C26 C25 90.6(3)
Ca3 O8 C59 Ca4 18.9(3)
Ca3 O8 C59 C47 112.2(3)
Ca3 O8 C59 C58 -69.5(4)
Ca3 O10 C64 C65 159.2(2)
Ca3 O10 C67 C66 175.5(2)
Ca3 O11 C80 Ca4 144.5(3)
Ca3 O11 C80 C68 -93.3(4)
Ca3 O11 C80 C79 83.5(4)
Ca3 O9 C60 C61 -126.9(7)
Ca3 O9 C63 C62 126.2(6)
Ca3 O9' C60' C61' -128.3(11)
Ca3 O9' C63' C62' 144.8(15)
Ca4 Ca3 O2 Ca2 -8.96(14)
Ca4 Ca3 O2 C26 -172.2(2)
Ca4 Ca3 O8 Ca2 158.68(9)
Ca4 Ca3 O8 C59 -12.66(18)
Ca4 Ca3 O10 C64 -36.6(3)
Ca4 Ca3 O10 C67 138.3(2)
Ca4 Ca3 O11 C80 -133.6(4)
Ca4 Ca3 C59 O8 163.5(2)
Ca4 Ca3 C59 C47 65.2(3)
Ca4 Ca3 C59 C58 -67.91(19)
Ca4 Ca3 O9 C60 -80.9(7)
Ca4 Ca3 O9 C63 109.7(7)
Ca4 Ca3 O9' C60' -17.3(15)
Ca4 Ca3 O9' C63' -172.6(15)
Ca4 O11 C80 C68 122.2(3)
Ca4 O11 C80 C79 -61.0(3)
Ca4 O12 C81 C82 -152.9(4)
Ca4 O12 C84 C83 149.0(3)
Ca4 C47 C48 C49 -85.5(3)
Ca4 C47 C52 C51 115.7(3)
Ca4 C47 C52 C53 -66.8(2)
Ca4 C47 C59 Ca3 -68.4(2)
Ca4 C47 C59 O8 -116.1(3)
Ca4 C47 C59 C58 65.3(2)
Ca4 C52 C53 C54 111.0(4)
Ca4 C52 C53 C58 -70.0(2)
Ca4 C53 C54 C55 -86.3(3)
Ca4 C53 C58 C57 108.7(3)
Ca4 C53 C58 C59 -71.7(2)
Ca4 C58 C59 Ca3 76.24(12)
Ca4 C58 C59 O8 113.1(3)
Ca4 C58 C59 C47 -68.3(2)
Ca4 C78 C79 C74 -139.0(3)
Ca4 C78 C79 C80 45.9(4)
Ca4 C79 C80 O11 49.0(3)
Ca4 C79 C80 C68 -133.7(3)
Ca4 O13 C85 C86 144.2(15)
Ca4 O13 C88 C87 -150.6(17)
Ca4 O13' C85' C86' -139.7(6)
Ca4 O13' C88' C87' 150.7(8)
O1 Ca1 Ca2 Ca3 161.19(12)
O1 Ca1 Ca2 O2 162.27(13)
O1 Ca1 Ca2 O5 57.38(13)
O1 Ca1 Ca2 O6 -30.92(13)
O1 Ca1 Ca2 O7 -115.95(13)
O1 Ca1 Ca2 O8 147.28(14)
O1 Ca1 Ca2 C13 -37.06(14)
O1 Ca1 O4 C31 172.2(3)
O1 Ca1 O4 C34 -23.9(3)
O1 Ca1 C11 C10 -164.6(4)
O1 Ca1 C11 C12 -46.72(18)
O1 Ca1 C12 C7 -115.3(3)
O1 Ca1 C12 C11 121.9(2)
O1 Ca1 C12 C13 -28.06(16)
O1 Ca1 C13 Ca2 32.77(12)
O1 Ca1 C13 C1 -112.4(3)
O1 Ca1 C13 C12 132.8(3)
O1 Ca1 C14 C15 -97.0(2)
O1 Ca1 C14 C19 148.49(19)
O1 Ca1 C14 C26 33.2(2)
O1 Ca1 C19 C14 -41.1(2)
O1 Ca1 C19 C18 -156.4(3)
O1 Ca1 C19 C20 72.0(2)
O1 Ca1 C20 C19 -125.61(19)
O1 Ca1 C20 C21 101.9(3)
O1 Ca1 C20 C25 -12.1(2)
O1 Ca1 C25 C20 169.07(19)
O1 Ca1 C25 C24 53.2(2)
O1 Ca1 C25 C26 -76.43(19)
O1 Ca1 C26 O2 -23.0(2)
O1 Ca1 C26 C14 -147.48(19)
O1 Ca1 C26 C25 99.79(19)
O1 Ca1 O3 C27 -3.6(11)
O1 Ca1 O3 C30 165.8(8)
O1 Ca1 O3' C27' -33(2)
O1 Ca1 O3' C30' 124.9(16)
O1 Ca1 C27' O3' 153.4(19)
O1 Ca1 C27' C28' 111.8(14)
O1 Ca2 Ca3 Ca4 -174.02(7)
O1 Ca2 Ca3 O2 11.76(11)
O1 Ca2 Ca3 O8 -154.30(11)
O1 Ca2 Ca3 O10 62.88(10)
O1 Ca2 Ca3 O11 175.28(10)
O1 Ca2 Ca3 C59 -157.90(9)
O1 Ca2 Ca3 O9 -60.5(2)
O1 Ca2 Ca3 O9' -54.1(4)
O1 Ca2 O2 Ca3 -170.43(9)
O1 Ca2 O2 C26 -5.8(2)
O1 Ca2 O5 C35 -20.8(3)
O1 Ca2 O5 C38 156.7(3)
O1 Ca2 O6 C39 128.4(2)
O1 Ca2 O6 C42 -43.8(3)
O1 Ca2 O7 C43 68.1(3)
O1 Ca2 O7 C46 -108.7(2)
O1 Ca2 O8 Ca3 58.1(2)
O1 Ca2 O8 C59 -132.6(3)
O1 Ca2 C13 Ca1 -39.32(15)
O1 Ca2 C13 C1 108.7(3)
O1 Ca2 C13 C12 -128.3(3)
O2 Ca2 Ca3 Ca4 174.21(9)
O2 Ca2 Ca3 O8 -166.07(12)
O2 Ca2 Ca3 O10 51.11(11)
O2 Ca2 Ca3 O11 163.52(12)
O2 Ca2 Ca3 C59 -169.67(11)
O2 Ca2 Ca3 O9 -72.2(3)
O2 Ca2 Ca3 O9' -65.8(4)
O2 Ca2 O1 Ca1 -15.71(12)
O2 Ca2 O1 C13 -125.15(18)
O2 Ca2 O5 C35 -106.9(3)
O2 Ca2 O5 C38 70.6(3)
O2 Ca2 O6 C39 -132.3(4)
O2 Ca2 O6 C42 55.5(5)
O2 Ca2 O7 C43 155.3(3)
O2 Ca2 O7 C46 -21.5(2)
O2 Ca2 O8 Ca3 8.78(8)
O2 Ca2 O8 C59 178.1(3)
O2 Ca2 C13 Ca1 17.53(9)
O2 Ca2 C13 O1 56.85(18)
O2 Ca2 C13 C1 165.5(2)
O2 Ca2 C13 C12 -71.4(2)
O2 Ca3 O8 Ca2 -8.84(8)
O2 Ca3 O8 C59 179.8(2)
O2 Ca3 O10 C64 111.3(3)
O2 Ca3 O10 C67 -73.8(3)
O2 Ca3 O11 Ca4 58.3(3)
O2 Ca3 O11 C80 -75.3(4)
O2 Ca3 C59 Ca4 -163.65(8)
O2 Ca3 C59 O8 -0.2(2)
O2 Ca3 C59 C47 -98.5(3)
O2 Ca3 C59 C58 128.44(19)
O2 Ca3 O9 C60 128.2(6)
O2 Ca3 O9 C63 -41.2(7)
O2 Ca3 O9' C60' -167.3(13)
O2 Ca3 O9' C63' 37.5(17)
O4 Ca1 Ca2 Ca3 122.46(8)
O4 Ca1 Ca2 O1 -38.74(14)
O4 Ca1 Ca2 O2 123.53(10)
O4 Ca1 Ca2 O5 18.64(10)
O4 Ca1 Ca2 O6 -69.66(10)
O4 Ca1 Ca2 O7 -154.69(10)
O4 Ca1 Ca2 O8 108.55(11)
O4 Ca1 Ca2 C13 -75.80(12)
O4 Ca1 O1 Ca2 146.99(11)
O4 Ca1 O1 C13 -95.60(16)
O4 Ca1 C11 C10 -88.7(5)
O4 Ca1 C11 C12 29.2(3)
O4 Ca1 C12 C7 -37.9(3)
O4 Ca1 C12 C11 -160.77(18)
O4 Ca1 C12 C13 49.3(2)
O4 Ca1 C13 Ca2 122.01(8)
O4 Ca1 C13 O1 89.24(16)
O4 Ca1 C13 C1 -23.2(3)
O4 Ca1 C13 C12 -137.92(17)
O4 Ca1 C14 C15 143.6(2)
O4 Ca1 C14 C19 29.1(2)
O4 Ca1 C14 C26 -86.1(2)
O4 Ca1 C19 C14 -159.39(18)
O4 Ca1 C19 C18 85.3(3)
O4 Ca1 C19 C20 -46.3(2)
O4 Ca1 C20 C19 136.88(19)
O4 Ca1 C20 C21 4.4(3)
O4 Ca1 C20 C25 -109.67(19)
O4 Ca1 C25 C20 71.8(2)
O4 Ca1 C25 C24 -44.0(3)
O4 Ca1 C25 C26 -173.66(18)
O4 Ca1 C26 O2 -114.8(2)
O4 Ca1 C26 C14 120.67(19)
O4 Ca1 C26 C25 7.9(2)
O4 Ca1 O3 C27 88.5(9)
O4 Ca1 O3 C30 -102.0(11)
O4 Ca1 O3' C27' 60.9(18)
O4 Ca1 O3' C30' -141(2)
O4 Ca1 C27' O3' -114.5(19)
O4 Ca1 C27' C28' -156.1(15)
O4 C31 C32 C33 -29.1(5)
O5 Ca2 Ca3 Ca4 -83.63(7)
O5 Ca2 Ca3 O2 102.15(11)
O5 Ca2 Ca3 O8 -63.92(10)
O5 Ca2 Ca3 O10 153.26(9)
O5 Ca2 Ca3 O11 -94.33(11)
O5 Ca2 Ca3 C59 -67.51(9)
O5 Ca2 Ca3 O9 29.9(2)
O5 Ca2 Ca3 O9' 36.3(4)
O5 Ca2 O1 Ca1 -122.90(12)
O5 Ca2 O1 C13 127.66(18)
O5 Ca2 O2 Ca3 -87.86(9)
O5 Ca2 O2 C26 76.8(2)
O5 Ca2 O6 C39 45.4(2)
O5 Ca2 O6 C42 -126.8(3)
O5 Ca2 O7 C43 -66.9(4)
O5 Ca2 O7 C46 116.3(3)
O5 Ca2 O8 Ca3 117.95(9)
O5 Ca2 O8 C59 -72.7(3)
O5 Ca2 C13 Ca1 -92.07(9)
O5 Ca2 C13 O1 -52.75(18)
O5 Ca2 C13 C1 55.9(3)
O5 Ca2 C13 C12 178.95(19)
O5 C35 C36 C37 31.7(4)
O6 Ca2 Ca3 Ca4 12.89(10)
O6 Ca2 Ca3 O2 -161.32(13)
O6 Ca2 Ca3 O8 32.61(12)
O6 Ca2 Ca3 O10 -110.21(12)
O6 Ca2 Ca3 O11 2.20(13)
O6 Ca2 Ca3 C59 29.01(11)
O6 Ca2 Ca3 O9 126.4(3)
O6 Ca2 Ca3 O9' 132.9(4)
O6 Ca2 O1 Ca1 152.72(11)
O6 Ca2 O1 C13 43.28(18)
O6 Ca2 O2 Ca3 89.7(4)
O6 Ca2 O2 C26 -105.6(4)
O6 Ca2 O5 C35 73.5(3)
O6 Ca2 O5 C38 -108.9(3)
O6 Ca2 O7 C43 -22.3(3)
O6 Ca2 O7 C46 160.9(2)
O6 Ca2 O8 Ca3 -159.15(8)
O6 Ca2 O8 C59 10.2(3)
O6 Ca2 C13 Ca1 -174.35(9)
O6 Ca2 C13 O1 -135.03(18)
O6 Ca2 C13 C1 -26.4(2)
O6 Ca2 C13 C12 96.7(2)
O6 C39 C40 C41 10.9(4)
O7 Ca2 Ca3 Ca4 76.00(6)
O7 Ca2 Ca3 O2 -98.21(11)
O7 Ca2 Ca3 O8 95.72(10)
O7 Ca2 Ca3 O10 -47.10(9)
O7 Ca2 Ca3 O11 65.31(10)
O7 Ca2 Ca3 C59 92.12(9)
O7 Ca2 Ca3 O9 -170.5(2)
O7 Ca2 Ca3 O9' -164.0(4)
O7 Ca2 O1 Ca1 71.37(13)
O7 Ca2 O1 C13 -38.07(19)
O7 Ca2 O2 Ca3 78.07(9)
O7 Ca2 O2 C26 -117.3(2)
O7 Ca2 O5 C35 117.6(3)
O7 Ca2 O5 C38 -64.8(4)
O7 Ca2 O6 C39 -120.5(2)
O7 Ca2 O6 C42 67.3(3)
O7 Ca2 O8 Ca3 -80.01(9)
O7 Ca2 O8 C59 89.3(3)
O7 Ca2 C13 Ca1 105.64(9)
O7 Ca2 C13 O1 144.96(18)
O7 Ca2 C13 C1 -106.4(3)
O7 Ca2 C13 C12 16.7(2)
O7 C43 C44 C45 33.1(4)
O8 Ca2 Ca3 Ca4 -19.72(8)
O8 Ca2 Ca3 O2 166.07(12)
O8 Ca2 Ca3 O10 -142.82(11)
O8 Ca2 Ca3 O11 -30.41(12)
O8 Ca2 Ca3 C59 -3.60(10)
O8 Ca2 Ca3 O9 93.8(3)
O8 Ca2 Ca3 O9' 100.2(4)
O8 Ca2 O1 Ca1 -62.9(2)
O8 Ca2 O1 C13 -172.34(19)
O8 Ca2 O2 Ca3 -8.84(8)
O8 Ca2 O2 C26 155.8(2)
O8 Ca2 O5 C35 -179.6(3)
O8 Ca2 O5 C38 -2.0(3)
O8 Ca2 O6 C39 -37.0(2)
O8 Ca2 O6 C42 150.8(3)
O8 Ca2 O7 C43 -129.3(3)
O8 Ca2 O7 C46 53.9(2)
O8 Ca2 C13 Ca1 65.1(14)
O8 Ca2 C13 O1 104.4(14)
O8 Ca2 C13 C1 -146.9(13)
O8 Ca2 C13 C12 -23.9(15)
O8 Ca3 O2 Ca2 9.08(8)
O8 Ca3 O2 C26 -154.1(3)
O8 Ca3 O10 C64 39.5(3)
O8 Ca3 O10 C67 -145.6(2)
O8 Ca3 O11 Ca4 4.90(15)
O8 Ca3 O11 C80 -128.7(3)
O8 Ca3 C59 Ca4 -163.5(2)
O8 Ca3 C59 C47 -98.3(4)
O8 Ca3 C59 C58 128.6(3)
O8 Ca3 O9 C60 -149.2(6)
O8 Ca3 O9 C63 41.4(7)
O8 Ca3 O9' C60' -88.5(13)
O8 Ca3 O9' C63' 116.2(16)
O10 Ca3 O2 Ca2 -137.25(9)
O10 Ca3 O2 C26 59.6(3)
O10 Ca3 O8 Ca2 67.45(16)
O10 Ca3 O8 C59 -103.9(2)
O10 Ca3 O11 Ca4 150.12(15)
O10 Ca3 O11 C80 16.5(3)
O10 Ca3 C59 Ca4 -56.20(17)
O10 Ca3 C59 O8 107.3(2)
O10 Ca3 C59 C47 9.0(4)
O10 Ca3 C59 C58 -124.1(2)
O10 Ca3 O9 C60 33.4(7)
O10 Ca3 O9 C63 -136.0(7)
O10 Ca3 O9' C60' 99.5(13)
O10 Ca3 O9' C63' -55.8(17)
O10 C64 C65 C66 34.4(4)
O11 Ca3 O2 Ca2 -46.1(3)
O11 Ca3 O2 C26 150.7(3)
O11 Ca3 O8 Ca2 156.26(9)
O11 Ca3 O8 C59 -15.1(2)
O11 Ca3 O10 C64 -50.4(3)
O11 Ca3 O10 C67 124.5(3)
O11 Ca3 C59 Ca4 0.56(8)
O11 Ca3 C59 O8 164.0(2)
O11 Ca3 C59 C47 65.7(3)
O11 Ca3 C59 C58 -67.4(2)
O11 Ca3 O9 C60 -55.4(7)
O11 Ca3 O9 C63 135.2(7)
O11 Ca3 O9' C60' 9.3(14)
O11 Ca3 O9' C63' -145.9(16)
O11 Ca4 O12 C81 165.2(5)
O11 Ca4 O12 C84 -20.8(3)
O11 Ca4 C47 C48 -84.8(3)
O11 Ca4 C47 C52 161.58(18)
O11 Ca4 C47 C59 44.60(18)
O11 Ca4 C52 C47 -23.2(2)
O11 Ca4 C52 C51 -140.4(3)
O11 Ca4 C52 C53 89.2(2)
O11 Ca4 C53 C52 -111.9(2)
O11 Ca4 C53 C54 116.2(3)
O11 Ca4 C53 C58 0.0(2)
O11 Ca4 C58 C53 -180.0(2)
O11 Ca4 C58 C57 65.8(2)
O11 Ca4 C58 C59 -65.91(19)
O11 Ca4 C59 Ca3 -0.53(8)
O11 Ca4 C59 O8 -12.0(2)
O11 Ca4 C59 C47 -135.15(19)
O11 Ca4 C59 C58 111.5(2)
O11 Ca4 C78 C77 -165.0(5)
O11 Ca4 C78 C79 -52.1(2)
O11 Ca4 C79 C74 -120.3(4)
O11 Ca4 C79 C78 115.9(2)
O11 Ca4 C79 C80 -27.87(19)
O11 Ca4 C80 C68 -115.4(4)
O11 Ca4 C80 C79 133.4(3)
O11 Ca4 O13 C85 -170.6(11)
O11 Ca4 O13 C88 30.0(19)
O11 Ca4 O13' C85' -148.7(4)
O11 Ca4 O13' C88' 53.1(6)
O12 Ca4 O11 Ca3 122.89(16)
O12 Ca4 O11 C80 -88.1(2)
O12 Ca4 C47 C48 170.3(2)
O12 Ca4 C47 C52 56.6(3)
O12 Ca4 C47 C59 -60.3(3)
O12 Ca4 C52 C47 -142.49(19)
O12 Ca4 C52 C51 100.3(3)
O12 Ca4 C52 C53 -30.0(2)
O12 Ca4 C53 C52 154.3(2)
O12 Ca4 C53 C54 22.4(3)
O12 Ca4 C53 C58 -93.8(2)
O12 Ca4 C58 C53 88.4(2)
O12 Ca4 C58 C57 -25.9(2)
O12 Ca4 C58 C59 -157.6(2)
O12 Ca4 C59 Ca3 -85.51(12)
O12 Ca4 C59 O8 -96.9(2)
O12 Ca4 C59 C47 139.87(18)
O12 Ca4 C59 C58 26.5(2)
O12 Ca4 C78 C77 -94.3(5)
O12 Ca4 C78 C79 18.7(3)
O12 Ca4 C79 C74 -42.6(4)
O12 Ca4 C79 C78 -166.4(2)
O12 Ca4 C79 C80 49.8(2)
O12 Ca4 C80 O11 92.4(2)
O12 Ca4 C80 C68 -22.9(4)
O12 Ca4 C80 C79 -134.2(2)
O12 Ca4 O13 C85 -74.5(14)
O12 Ca4 O13 C88 126.0(16)
O12 Ca4 O13' C85' -65.9(5)
O12 Ca4 O13' C88' 135.9(6)
O12 C81 C82 C83 -16.2(7)
C1 C2 C3 C4 -0.2(5)
C1 C6 C7 C8 -179.9(4)
C1 C6 C7 C12 -1.0(3)
C2 C1 C6 C5 1.5(4)
C2 C1 C6 C7 178.9(3)
C2 C1 C13 Ca1 74.7(5)
C2 C1 C13 Ca2 -58.8(5)
C2 C1 C13 O1 -0.8(6)
C2 C1 C13 C12 -178.4(3)
C2 C3 C4 C5 1.0(5)
C3 C4 C5 C6 -0.5(5)
C4 C5 C6 C1 -0.7(5)
C4 C5 C6 C7 -177.2(3)
C5 C6 C7 C8 -3.1(7)
C5 C6 C7 C12 175.8(3)
C6 C1 C2 C3 -1.1(5)
C6 C1 C13 Ca1 -108.8(3)
C6 C1 C13 Ca2 117.7(2)
C6 C1 C13 O1 175.7(3)
C6 C1 C13 C12 -1.9(3)
C6 C7 C8 C9 -178.9(4)
C6 C7 C12 Ca1 69.5(4)
C6 C7 C12 C11 178.8(3)
C6 C7 C12 C13 -0.1(3)
C7 C8 C9 C10 -0.8(6)
C7 C12 C13 Ca1 137.0(2)
C7 C12 C13 Ca2 -134.8(2)
C7 C12 C13 O1 -176.4(3)
C7 C12 C13 C1 1.3(3)
C8 C7 C12 Ca1 -111.5(3)
C8 C7 C12 C11 -2.1(5)
C8 C7 C12 C13 178.9(3)
C8 C9 C10 C11 -1.0(6)
C9 C10 C11 Ca1 103.7(5)
C9 C10 C11 C12 1.3(5)
C10 C11 C12 Ca1 142.0(3)
C10 C11 C12 C7 0.3(5)
C10 C11 C12 C13 179.0(3)
C11 Ca1 Ca2 Ca3 -98.77(8)
C11 Ca1 Ca2 O1 100.03(14)
C11 Ca1 Ca2 O2 -97.70(10)
C11 Ca1 Ca2 O5 157.41(9)
C11 Ca1 Ca2 O6 69.11(10)
C11 Ca1 Ca2 O7 -15.92(9)
C11 Ca1 Ca2 O8 -112.68(11)
C11 Ca1 Ca2 C13 62.97(11)
C11 Ca1 O1 Ca2 -68.19(12)
C11 Ca1 O1 C13 49.22(16)
C11 Ca1 O4 C31 104.8(3)
C11 Ca1 O4 C34 -91.2(3)
C11 Ca1 C12 C7 122.9(4)
C11 Ca1 C12 C13 -149.9(3)
C11 Ca1 C13 Ca2 -83.60(11)
C11 Ca1 C13 O1 -116.37(18)
C11 Ca1 C13 C1 131.2(3)
C11 Ca1 C13 C12 16.47(16)
C11 Ca1 C14 C15 -30.9(2)
C11 Ca1 C14 C19 -145.4(2)
C11 Ca1 C14 C26 99.35(19)
C11 Ca1 C19 C14 35.1(2)
C11 Ca1 C19 C18 -80.3(3)
C11 Ca1 C19 C20 148.14(18)
C11 Ca1 C20 C19 -40.7(2)
C11 Ca1 C20 C21 -173.2(3)
C11 Ca1 C20 C25 72.8(2)
C11 Ca1 C25 C20 -124.45(19)
C11 Ca1 C25 C24 119.7(2)
C11 Ca1 C25 C26 -9.9(2)
C11 Ca1 C26 O2 48.1(2)
C11 Ca1 C26 C14 -76.36(19)
C11 Ca1 C26 C25 170.9(2)
C11 Ca1 O3 C27 -60.3(9)
C11 Ca1 O3 C30 109.1(10)
C11 Ca1 O3' C27' -87.2(18)
C11 Ca1 O3' C30' 71.2(19)
C11 Ca1 C27' O3' 88.5(19)
C11 Ca1 C27' C28' 46.9(14)
C11 C12 C13 Ca1 -41.8(4)
C11 C12 C13 Ca2 46.4(4)
C11 C12 C13 O1 4.8(5)
C11 C12 C13 C1 -177.5(3)
C12 Ca1 Ca2 Ca3 -129.25(7)
C12 Ca1 Ca2 O1 69.55(13)
C12 Ca1 Ca2 O2 -128.18(9)
C12 Ca1 Ca2 O5 126.93(9)
C12 Ca1 Ca2 O6 38.63(9)
C12 Ca1 Ca2 O7 -46.40(9)
C12 Ca1 Ca2 O8 -143.16(10)
C12 Ca1 Ca2 C13 32.49(10)
C12 Ca1 O1 Ca2 -92.16(13)
C12 Ca1 O1 C13 25.25(15)
C12 Ca1 O4 C31 119.5(3)
C12 Ca1 O4 C34 -76.6(3)
C12 Ca1 C11 C10 -117.9(5)
C12 Ca1 C13 Ca2 -100.07(18)
C12 Ca1 C13 O1 -132.8(3)
C12 Ca1 C13 C1 114.7(4)
C12 Ca1 C14 C15 -41.2(2)
C12 Ca1 C14 C19 -155.74(19)
C12 Ca1 C14 C26 88.97(19)
C12 Ca1 C19 C14 31.7(2)
C12 Ca1 C19 C18 -83.6(3)
C12 Ca1 C19 C20 144.82(18)
C12 Ca1 C20 C19 -63.7(3)
C12 Ca1 C20 C21 163.8(3)
C12 Ca1 C20 C25 49.8(3)
C12 Ca1 C25 C20 -152.51(18)
C12 Ca1 C25 C24 91.6(3)
C12 Ca1 C25 C26 -38.0(2)
C12 Ca1 C26 O2 26.8(2)
C12 Ca1 C26 C14 -97.72(19)
C12 Ca1 C26 C25 149.55(19)
C12 Ca1 O3 C27 -33.2(9)
C12 Ca1 O3 C30 136.2(11)
C12 Ca1 O3' C27' -60.1(18)
C12 Ca1 O3' C30' 98(2)
C12 Ca1 C27' O3' 115(2)
C12 Ca1 C27' C28' 73.3(14)
C12 C7 C8 C9 2.3(5)
C13 Ca1 Ca2 Ca3 -161.74(8)
C13 Ca1 Ca2 O1 37.06(14)
C13 Ca1 Ca2 O2 -160.67(10)
C13 Ca1 Ca2 O5 94.44(10)
C13 Ca1 Ca2 O6 6.14(10)
C13 Ca1 Ca2 O7 -78.89(10)
C13 Ca1 Ca2 O8 -175.65(11)
C13 Ca1 O1 Ca2 -117.4(2)
C13 Ca1 O4 C31 140.7(3)
C13 Ca1 O4 C34 -55.4(3)
C13 Ca1 C11 C10 -135.1(5)
C13 Ca1 C11 C12 -17.20(17)
C13 Ca1 C12 C7 -87.2(4)
C13 Ca1 C12 C11 149.9(3)
C13 Ca1 C14 C15 -66.7(3)
C13 Ca1 C14 C19 178.84(19)
C13 Ca1 C14 C26 63.6(2)
C13 Ca1 C19 C14 -2.0(3)
C13 Ca1 C19 C18 -117.3(3)
C13 Ca1 C19 C20 111.1(2)
C13 Ca1 C20 C19 -119.0(2)
C13 Ca1 C20 C21 108.5(3)
C13 Ca1 C20 C25 -5.6(3)
C13 Ca1 C25 C20 176.61(18)
C13 Ca1 C25 C24 60.7(3)
C13 Ca1 C25 C26 -68.9(2)
C13 Ca1 C26 O2 -1.9(2)
C13 Ca1 C26 C14 -126.37(19)
C13 Ca1 C26 C25 120.90(19)
C13 Ca1 O3 C27 -9.9(10)
C13 Ca1 O3 C30 159.6(10)
C13 Ca1 O3' C27' -37.7(19)
C13 Ca1 O3' C30' 120.7(19)
C13 Ca1 C27' O3' 142.2(19)
C13 Ca1 C27' C28' 100.6(14)
C13 Ca2 Ca3 Ca4 157.09(9)
C13 Ca2 Ca3 O2 -17.13(12)
C13 Ca2 Ca3 O8 176.81(12)
C13 Ca2 Ca3 O10 33.99(12)
C13 Ca2 Ca3 O11 146.39(12)
C13 Ca2 Ca3 C59 173.21(11)
C13 Ca2 Ca3 O9 -89.4(3)
C13 Ca2 Ca3 O9' -83.0(4)
C13 Ca2 O1 Ca1 109.4(2)
C13 Ca2 O2 Ca3 168.66(8)
C13 Ca2 O2 C26 -26.7(2)
C13 Ca2 O5 C35 -0.9(3)
C13 Ca2 O5 C38 176.7(3)
C13 Ca2 O6 C39 146.0(2)
C13 Ca2 O6 C42 -26.2(3)
C13 Ca2 O7 C43 52.8(3)
C13 Ca2 O7 C46 -124.0(2)
C13 Ca2 O8 Ca3 -39.4(14)
C13 Ca2 O8 C59 130.0(13)
C13 C1 C2 C3 175.1(3)
C13 C1 C6 C5 -175.5(3)
C13 C1 C6 C7 1.8(3)
C14 Ca1 Ca2 Ca3 -14.96(7)
C14 Ca1 Ca2 O1 -176.15(14)
C14 Ca1 Ca2 O2 -13.88(9)
C14 Ca1 Ca2 O5 -118.77(9)
C14 Ca1 Ca2 O6 152.93(10)
C14 Ca1 Ca2 O7 67.90(9)
C14 Ca1 Ca2 O8 -28.86(11)
C14 Ca1 Ca2 C13 146.79(11)
C14 Ca1 O1 Ca2 3.89(14)
C14 Ca1 O1 C13 121.30(16)
C14 Ca1 O4 C31 -66.0(4)
C14 Ca1 O4 C34 98.0(3)
C14 Ca1 C11 C10 84.9(4)
C14 Ca1 C11 C12 -157.2(2)
C14 Ca1 C12 C7 145.9(3)
C14 Ca1 C12 C11 23.1(2)
C14 Ca1 C12 C13 -126.87(18)
C14 Ca1 C13 Ca2 -37.55(11)
C14 Ca1 C13 O1 -70.33(17)
C14 Ca1 C13 C1 177.2(3)
C14 Ca1 C13 C12 62.5(2)
C14 Ca1 C19 C18 -115.3(4)
C14 Ca1 C19 C20 113.1(3)
C14 Ca1 C20 C19 -37.84(18)
C14 Ca1 C20 C21 -170.4(4)
C14 Ca1 C20 C25 75.6(2)
C14 Ca1 C25 C20 -77.0(2)
C14 Ca1 C25 C24 167.1(3)
C14 Ca1 C25 C26 37.48(18)
C14 Ca1 C26 O2 124.5(3)
C14 Ca1 C26 C25 -112.7(3)
C14 Ca1 O3 C27 -134.8(8)
C14 Ca1 O3 C30 34.7(11)
C14 Ca1 O3' C27' -161.9(17)
C14 Ca1 O3' C30' -4(2)
C14 Ca1 C27' O3' 23(2)
C14 Ca1 C27' C28' -18.9(16)
C14 C15 C16 C17 -0.2(5)
C14 C19 C20 Ca1 68.6(2)
C14 C19 C20 C21 -174.8(4)
C14 C19 C20 C25 1.2(4)
C15 C14 C19 Ca1 -113.5(3)
C15 C14 C19 C18 0.7(5)
C15 C14 C19 C20 178.0(3)
C15 C14 C26 Ca1 113.6(4)
C15 C14 C26 O2 0.3(6)
C15 C14 C26 C25 -178.4(3)
C15 C16 C17 C18 0.4(6)
C16 C17 C18 C19 0.0(6)
C17 C18 C19 Ca1 87.3(4)
C17 C18 C19 C14 -0.5(5)
C17 C18 C19 C20 -177.0(4)
C18 C19 C20 Ca1 -114.7(4)
C18 C19 C20 C21 2.0(7)
C18 C19 C20 C25 178.0(4)
C19 Ca1 Ca2 Ca3 0.00(8)
C19 Ca1 Ca2 O1 -161.19(14)
C19 Ca1 Ca2 O2 1.08(10)
C19 Ca1 Ca2 O5 -103.81(10)
C19 Ca1 Ca2 O6 167.89(10)
C19 Ca1 Ca2 O7 82.86(10)
C19 Ca1 Ca2 O8 -13.91(11)
C19 Ca1 Ca2 C13 161.75(12)
C19 Ca1 O1 Ca2 24.04(18)
C19 Ca1 O1 C13 141.45(17)
C19 Ca1 O4 C31 -50.9(3)
C19 Ca1 O4 C34 113.1(3)
C19 Ca1 C11 C10 67.7(4)
C19 Ca1 C11 C12 -174.41(18)
C19 Ca1 C12 C7 130.0(3)
C19 Ca1 C12 C11 7.1(2)
C19 Ca1 C12 C13 -142.78(18)
C19 Ca1 C13 Ca2 -36.4(2)
C19 Ca1 C13 O1 -69.2(3)
C19 Ca1 C13 C1 178.4(3)
C19 Ca1 C13 C12 63.7(3)
C19 Ca1 C14 C15 114.5(3)
C19 Ca1 C14 C26 -115.3(3)
C19 Ca1 C20 C21 -132.5(4)
C19 Ca1 C20 C25 113.5(3)
C19 Ca1 C25 C20 -36.57(19)
C19 Ca1 C25 C24 -152.4(3)
C19 Ca1 C25 C26 77.9(2)
C19 Ca1 C26 O2 161.1(3)
C19 Ca1 C26 C14 36.58(19)
C19 Ca1 C26 C25 -76.1(2)
C19 Ca1 O3 C27 -163.3(9)
C19 Ca1 O3 C30 6.1(11)
C19 Ca1 O3' C27' 169.6(18)
C19 Ca1 O3' C30' -32(2)
C19 Ca1 C27' O3' -12(2)
C19 Ca1 C27' C28' -53.4(15)
C19 C14 C15 C16 -0.4(5)
C19 C14 C26 Ca1 -67.2(2)
C19 C14 C26 O2 179.5(3)
C19 C14 C26 C25 0.8(4)
C19 C20 C21 C22 177.8(4)
C19 C20 C25 Ca1 68.5(2)
C19 C20 C25 C24 178.6(3)
C19 C20 C25 C26 -0.8(4)
C20 Ca1 Ca2 Ca3 29.86(8)
C20 Ca1 Ca2 O1 -131.34(14)
C20 Ca1 Ca2 O2 30.93(10)
C20 Ca1 Ca2 O5 -73.96(10)
C20 Ca1 Ca2 O6 -162.25(10)
C20 Ca1 Ca2 O7 112.71(10)
C20 Ca1 Ca2 O8 15.95(11)
C20 Ca1 Ca2 C13 -168.40(11)
C20 Ca1 O1 Ca2 55.65(14)
C20 Ca1 O1 C13 173.06(16)
C20 Ca1 O4 C31 -71.9(3)
C20 Ca1 O4 C34 92.1(3)
C20 Ca1 C11 C10 87.1(4)
C20 Ca1 C11 C12 -154.98(18)
C20 Ca1 C12 C7 165.8(3)
C20 Ca1 C12 C11 43.0(3)
C20 Ca1 C12 C13 -107.0(2)
C20 Ca1 C13 Ca2 21.3(2)
C20 Ca1 C13 O1 -11.5(3)
C20 Ca1 C13 C1 -123.9(3)
C20 Ca1 C13 C12 121.4(2)
C20 Ca1 C14 C15 151.4(3)
C20 Ca1 C14 C19 36.89(19)
C20 Ca1 C14 C26 -78.4(2)
C20 Ca1 C19 C14 -113.1(3)
C20 Ca1 C19 C18 131.6(4)
C20 Ca1 C25 C24 -115.9(3)
C20 Ca1 C25 C26 114.5(3)
C20 Ca1 C26 O2 -160.0(3)
C20 Ca1 C26 C14 75.6(2)
C20 Ca1 C26 C25 -37.17(19)
C20 Ca1 O3 C27 171.3(8)
C20 Ca1 O3 C30 -19.2(11)
C20 Ca1 O3' C27' 145.4(16)
C20 Ca1 O3' C30' -56(2)
C20 Ca1 C27' O3' -44(2)
C20 Ca1 C27' C28' -86.1(15)
C20 C21 C22 C23 0.6(6)
C20 C25 C26 Ca1 69.0(2)
C20 C25 C26 O2 -178.7(3)
C20 C25 C26 C14 -0.1(4)
C21 C20 C25 Ca1 -114.7(3)
C21 C20 C25 C24 -4.6(5)
C21 C20 C25 C26 176.0(3)
C21 C22 C23 C24 -0.7(6)
C22 C23 C24 C25 -2.0(6)
C23 C24 C25 Ca1 91.1(3)
C23 C24 C25 C20 4.6(5)
C23 C24 C25 C26 -176.2(3)
C24 C25 C26 Ca1 -110.3(4)
C24 C25 C26 O2 2.0(6)
C24 C25 C26 C14 -179.3(3)
C25 Ca1 Ca2 Ca3 35.72(8)
C25 Ca1 Ca2 O1 -125.47(14)
C25 Ca1 Ca2 O2 36.79(10)
C25 Ca1 Ca2 O5 -68.09(10)
C25 Ca1 Ca2 O6 -156.39(10)
C25 Ca1 Ca2 O7 118.58(10)
C25 Ca1 Ca2 O8 21.81(11)
C25 Ca1 Ca2 C13 -162.54(11)
C25 Ca1 O1 Ca2 49.48(12)
C25 Ca1 O1 C13 166.89(16)
C25 Ca1 O4 C31 -100.9(3)
C25 Ca1 O4 C34 63.1(3)
C25 Ca1 C11 C10 119.5(4)
C25 Ca1 C11 C12 -122.64(19)
C25 Ca1 C12 C7 -165.3(3)
C25 Ca1 C12 C11 71.8(2)
C25 Ca1 C12 C13 -78.1(2)
C25 Ca1 C13 Ca2 18.16(11)
C25 Ca1 C13 O1 -14.62(18)
C25 Ca1 C13 C1 -127.1(3)
C25 Ca1 C13 C12 118.23(18)
C25 Ca1 C14 C15 -167.7(3)
C25 Ca1 C14 C19 77.8(2)
C25 Ca1 C14 C26 -37.52(18)
C25 Ca1 C19 C14 -75.2(2)
C25 Ca1 C19 C18 169.4(3)
C25 Ca1 C19 C20 37.83(18)
C25 Ca1 C20 C19 -113.5(3)
C25 Ca1 C20 C21 114.0(4)
C25 Ca1 C26 O2 -122.8(3)
C25 Ca1 C26 C14 112.7(3)
C25 Ca1 O3 C27 178.4(6)
C25 Ca1 O3 C30 -12.2(14)
C25 Ca1 O3' C27' 155.1(12)
C25 Ca1 O3' C30' -47(3)
C25 Ca1 C27' O3' -56(3)
C25 Ca1 C27' C28' -97.2(17)
C25 C20 C21 C22 2.1(5)
C26 Ca1 Ca2 Ca3 5.77(8)
C26 Ca1 Ca2 O1 -155.43(14)
C26 Ca1 Ca2 O2 6.84(10)
C26 Ca1 Ca2 O5 -98.05(10)
C26 Ca1 Ca2 O6 173.66(10)
C26 Ca1 Ca2 O7 88.62(10)
C26 Ca1 Ca2 O8 -8.14(11)
C26 Ca1 Ca2 C13 167.51(12)
C26 Ca1 O1 Ca2 19.98(12)
C26 Ca1 O1 C13 137.39(16)
C26 Ca1 O4 C31 -104.9(3)
C26 Ca1 O4 C34 59.1(3)
C26 Ca1 C11 C10 114.5(4)
C26 Ca1 C11 C12 -127.60(19)
C26 Ca1 C12 C7 176.4(3)
C26 Ca1 C12 C11 53.56(19)
C26 Ca1 C12 C13 -96.37(18)
C26 Ca1 C13 Ca2 -10.33(10)
C26 Ca1 C13 O1 -43.11(16)
C26 Ca1 C13 C1 -155.6(3)
C26 Ca1 C13 C12 89.74(18)
C26 Ca1 C14 C15 -130.2(3)
C26 Ca1 C14 C19 115.3(3)
C26 Ca1 C19 C14 -35.88(18)
C26 Ca1 C19 C18 -151.2(3)
C26 Ca1 C19 C20 77.2(2)
C26 Ca1 C20 C19 -77.3(2)
C26 Ca1 C20 C21 150.2(4)
C26 Ca1 C20 C25 36.19(18)
C26 Ca1 C25 C20 -114.5(3)
C26 Ca1 C25 C24 129.6(3)
C26 Ca1 O3 C27 -131.3(7)
C26 Ca1 O3 C30 38.2(14)
C26 Ca1 O3' C27' -158.1(13)
C26 Ca1 O3' C30' 0(3)
C26 Ca1 C27' O3' 42(2)
C26 Ca1 C27' C28' 0(2)
C26 C14 C15 C16 178.8(3)
C26 C14 C19 Ca1 67.2(2)
C26 C14 C19 C18 -178.6(3)
C26 C14 C19 C20 -1.3(4)
O3 Ca1 Ca2 Ca3 -122.8(3)
O3 Ca1 Ca2 O1 76.1(4)
O3 Ca1 Ca2 O2 -121.7(4)
O3 Ca1 Ca2 O5 133.4(4)
O3 Ca1 Ca2 O6 45.1(4)
O3 Ca1 Ca2 O7 -39.9(4)
O3 Ca1 Ca2 O8 -136.7(4)
O3 Ca1 Ca2 C13 39.0(4)
O3 Ca1 O1 Ca2 -129.4(4)
O3 Ca1 O1 C13 -12.0(4)
O3 Ca1 O4 C31 44.4(4)
O3 Ca1 O4 C34 -151.7(4)
O3 Ca1 C11 C10 -28.6(5)
O3 Ca1 C11 C12 89.3(3)
O3 Ca1 C12 C7 36.2(4)
O3 Ca1 C12 C11 -86.7(3)
O3 Ca1 C12 C13 123.4(3)
O3 Ca1 C13 Ca2 -156.7(3)
O3 Ca1 C13 O1 170.6(3)
O3 Ca1 C13 C1 58.1(4)
O3 Ca1 C13 C12 -56.6(3)
O3 Ca1 C14 C15 45.3(4)
O3 Ca1 C14 C19 -69.2(4)
O3 Ca1 C14 C26 175.5(4)
O3 Ca1 C19 C14 118.2(4)
O3 Ca1 C19 C18 2.9(4)
O3 Ca1 C19 C20 -128.7(4)
O3 Ca1 C20 C19 58.8(4)
O3 Ca1 C20 C21 -73.8(4)
O3 Ca1 C20 C25 172.2(3)
O3 Ca1 C25 C20 -12.5(6)
O3 Ca1 C25 C24 -128.4(6)
O3 Ca1 C25 C26 102.0(6)
O3 Ca1 C26 O2 117.9(5)
O3 Ca1 C26 C14 -6.6(5)
O3 Ca1 C26 C25 -119.3(5)
O3 Ca1 O3' C27' 30(14)
O3 Ca1 O3' C30' -172(17)
O3 Ca1 C27' O3' -5(2)
O3 Ca1 C27' C28' -46.4(14)
O3 C27 C28 C29 24.9(9)
C27 O3 C30 C29 41.4(11)
C27 C28 C29 C30 0.2(9)
C28 C29 C30 O3 -25.2(10)
C30 O3 C27 C28 -41.7(10)
O3' Ca1 Ca2 Ca3 -117.3(6)
O3' Ca1 Ca2 O1 81.5(6)
O3' Ca1 Ca2 O2 -116.2(6)
O3' Ca1 Ca2 O5 138.9(6)
O3' Ca1 Ca2 O6 50.6(6)
O3' Ca1 Ca2 O7 -34.5(6)
O3' Ca1 Ca2 O8 -131.2(6)
O3' Ca1 Ca2 C13 44.4(6)
O3' Ca1 O1 Ca2 -125.5(7)
O3' Ca1 O1 C13 -8.0(7)
O3' Ca1 O4 C31 42.6(6)
O3' Ca1 O4 C34 -153.5(6)
O3' Ca1 C11 C10 -25.5(6)
O3' Ca1 C11 C12 92.4(4)
O3' Ca1 C12 C7 39.6(5)
O3' Ca1 C12 C11 -83.2(5)
O3' Ca1 C12 C13 126.8(5)
O3' Ca1 C13 Ca2 -153.5(5)
O3' Ca1 C13 O1 173.8(6)
O3' Ca1 C13 C1 61.3(6)
O3' Ca1 C13 C12 -53.4(6)
O3' Ca1 C14 C15 44.6(7)
O3' Ca1 C14 C19 -69.9(7)
O3' Ca1 C14 C26 174.8(7)
O3' Ca1 C19 C14 115.9(7)
O3' Ca1 C19 C18 0.6(7)
O3' Ca1 C19 C20 -131.0(7)
O3' Ca1 C20 C19 55.3(6)
O3' Ca1 C20 C21 -77.2(7)
O3' Ca1 C20 C25 168.8(6)
O3' Ca1 C25 C20 -17.5(10)
O3' Ca1 C25 C24 -133.4(10)
O3' Ca1 C25 C26 97.0(10)
O3' Ca1 C26 O2 117.2(10)
O3' Ca1 C26 C14 -7.3(10)
O3' Ca1 C26 C25 -120.0(10)
O3' Ca1 O3 C27 -123(16)
O3' Ca1 O3 C30 47(14)
O3' Ca1 C27' C28' -42(2)
O3' C27' C28' C29' 34(2)
C27' O3' C30' C29' -10(3)
C27' C28' C29' C30' -38.5(18)
C28' C29' C30' O3' 27.7(19)
C30' O3' C27' Ca1 -161(3)
C30' O3' C27' C28' -13(2)
C31 O4 C34 C33 8.9(4)
C31 C32 C33 C34 33.9(4)
C32 C33 C34 O4 -26.9(4)
C34 O4 C31 C32 12.8(5)
C35 O5 C38 C37 -13.3(4)
C35 C36 C37 C38 -39.1(4)
C36 C37 C38 O5 32.9(4)
C38 O5 C35 C36 -11.5(4)
C39 O6 C42 C41 42.8(3)
C39 C40 C41 C42 14.1(4)
C40 C41 C42 O6 -34.7(4)
C42 O6 C39 C40 -33.3(3)
C43 O7 C46 C45 -2.7(4)
C43 C44 C45 C46 -34.4(4)
C44 C45 C46 O7 23.6(4)
C46 O7 C43 C44 -18.9(4)
C47 Ca4 O11 Ca3 -19.49(16)
C47 Ca4 O11 C80 129.5(2)
C47 Ca4 O12 C81 -87.0(5)
C47 Ca4 O12 C84 87.0(3)
C47 Ca4 C52 C51 -117.2(4)
C47 Ca4 C52 C53 112.5(3)
C47 Ca4 C53 C52 -37.44(17)
C47 Ca4 C53 C54 -169.3(3)
C47 Ca4 C53 C58 74.5(2)
C47 Ca4 C58 C53 -77.3(2)
C47 Ca4 C58 C57 168.5(3)
C47 Ca4 C58 C59 36.78(17)
C47 Ca4 C59 Ca3 134.62(19)
C47 Ca4 C59 O8 123.2(3)
C47 Ca4 C59 C58 -113.4(3)
C47 Ca4 C78 C77 91.7(5)
C47 Ca4 C78 C79 -155.4(2)
C47 Ca4 C79 C74 149.4(4)
C47 Ca4 C79 C78 25.6(2)
C47 Ca4 C79 C80 -118.2(2)
C47 Ca4 C80 O11 -60.0(2)
C47 Ca4 C80 C68 -175.3(3)
C47 Ca4 C80 C79 73.4(2)
C47 Ca4 O13 C85 68.4(14)
C47 Ca4 O13 C88 -91.1(16)
C47 Ca4 O13' C85' 75.6(5)
C47 Ca4 O13' C88' -82.6(6)
C47 C48 C49 C50 0.1(5)
C47 C52 C53 Ca4 70.4(2)
C47 C52 C53 C54 -178.6(3)
C47 C52 C53 C58 0.4(3)
C48 C47 C52 Ca4 -115.0(3)
C48 C47 C52 C51 0.7(5)
C48 C47 C52 C53 178.2(3)
C48 C47 C59 Ca3 48.2(5)
C48 C47 C59 Ca4 116.7(3)
C48 C47 C59 O8 0.5(5)
C48 C47 C59 C58 -178.1(3)
C48 C49 C50 C51 -1.1(5)
C49 C50 C51 C52 1.9(5)
C50 C51 C52 Ca4 89.7(4)
C50 C51 C52 C47 -1.7(5)
C50 C51 C52 C53 -178.4(4)
C51 C52 C53 Ca4 -112.6(4)
C51 C52 C53 C54 -1.6(7)
C51 C52 C53 C58 177.5(4)
C52 Ca4 O11 Ca3 -8.0(2)
C52 Ca4 O11 C80 141.0(2)
C52 Ca4 O12 C81 -58.4(5)
C52 Ca4 O12 C84 115.7(3)
C52 Ca4 C47 C48 113.6(3)
C52 Ca4 C47 C59 -117.0(3)
C52 Ca4 C53 C54 -131.9(4)
C52 Ca4 C53 C58 112.0(3)
C52 Ca4 C58 C53 -37.55(19)
C52 Ca4 C58 C57 -151.8(3)
C52 Ca4 C58 C59 76.5(2)
C52 Ca4 C59 Ca3 170.21(13)
C52 Ca4 C59 O8 158.8(3)
C52 Ca4 C59 C47 35.59(17)
C52 Ca4 C59 C58 -77.8(2)
C52 Ca4 C78 C77 68.7(5)
C52 Ca4 C78 C79 -178.4(2)
C52 Ca4 C79 C74 125.8(4)
C52 Ca4 C79 C78 2.0(3)
C52 Ca4 C79 C80 -141.7(2)
C52 Ca4 C80 O11 -68.8(3)
C52 Ca4 C80 C68 175.9(3)
C52 Ca4 C80 C79 64.6(3)
C52 Ca4 O13 C85 45.4(14)
C52 Ca4 O13 C88 -114.1(16)
C52 Ca4 O13' C85' 54.5(5)
C52 Ca4 O13' C88' -103.7(5)
C52 C47 C48 C49 0.1(5)
C52 C47 C59 Ca3 -133.3(2)
C52 C47 C59 Ca4 -64.8(2)
C52 C47 C59 O8 179.1(3)
C52 C47 C59 C58 0.4(3)
C52 C53 C54 C55 178.6(4)
C52 C53 C58 Ca4 71.5(2)
C52 C53 C58 C57 -179.7(3)
C52 C53 C58 C59 -0.2(4)
C53 Ca4 O11 Ca3 28.3(2)
C53 Ca4 O11 C80 177.3(2)
C53 Ca4 O12 C81 -73.0(5)
C53 Ca4 O12 C84 101.0(3)
C53 Ca4 C47 C48 151.6(3)
C53 Ca4 C47 C52 37.94(18)
C53 Ca4 C47 C59 -79.05(19)
C53 Ca4 C52 C47 -112.5(3)
C53 Ca4 C52 C51 130.3(4)
C53 Ca4 C58 C57 -114.2(3)
C53 Ca4 C58 C59 114.1(3)
C53 Ca4 C59 Ca3 -149.94(14)
C53 Ca4 C59 O8 -161.4(3)
C53 Ca4 C59 C47 75.44(19)
C53 Ca4 C59 C58 -37.92(18)
C53 Ca4 C78 C77 79.6(5)
C53 Ca4 C78 C79 -167.53(19)
C53 Ca4 C79 C74 148.1(4)
C53 Ca4 C79 C78 24.3(4)
C53 Ca4 C79 C80 -119.5(3)
C53 Ca4 C80 O11 -5.3(4)
C53 Ca4 C80 C68 -120.7(4)
C53 Ca4 C80 C79 128.1(3)
C53 Ca4 O13 C85 18.8(14)
C53 Ca4 O13 C88 -140.7(16)
C53 Ca4 O13' C85' 25.8(5)
C53 Ca4 O13' C88' -132.4(5)
C53 C54 C55 C56 0.6(5)
C53 C58 C59 Ca3 144.4(2)
C53 C58 C59 Ca4 68.2(2)
C53 C58 C59 O8 -178.7(3)
C53 C58 C59 C47 -0.2(3)
C54 C53 C58 Ca4 -109.3(3)
C54 C53 C58 C57 -0.6(5)
C54 C53 C58 C59 179.0(3)
C54 C55 C56 C57 0.1(5)
C55 C56 C57 C58 -1.1(5)
C56 C57 C58 Ca4 84.9(3)
C56 C57 C58 C53 1.3(5)
C56 C57 C58 C59 -178.2(3)
C57 C58 C59 Ca3 -36.1(4)
C57 C58 C59 Ca4 -112.4(4)
C57 C58 C59 O8 0.7(6)
C57 C58 C59 C47 179.3(3)
C58 Ca4 O11 Ca3 28.29(15)
C58 Ca4 O11 C80 177.3(2)
C58 Ca4 O12 C81 -104.1(5)
C58 Ca4 O12 C84 69.9(3)
C58 Ca4 C47 C48 -166.7(3)
C58 Ca4 C47 C52 79.69(19)
C58 Ca4 C47 C59 -37.29(17)
C58 Ca4 C52 C47 -73.75(19)
C58 Ca4 C52 C51 169.1(3)
C58 Ca4 C52 C53 38.71(18)
C58 Ca4 C53 C52 -112.0(3)
C58 Ca4 C53 C54 116.2(4)
C58 Ca4 C59 Ca3 -112.0(2)
C58 Ca4 C59 O8 -123.5(3)
C58 Ca4 C59 C47 113.4(3)
C58 Ca4 C78 C77 118.0(4)
C58 Ca4 C78 C79 -129.0(2)
C58 Ca4 C79 C74 -164.2(3)
C58 Ca4 C79 C78 72.0(3)
C58 Ca4 C79 C80 -71.7(3)
C58 Ca4 C80 O11 -3.2(2)
C58 Ca4 C80 C68 -118.6(3)
C58 Ca4 C80 C79 130.1(2)
C58 Ca4 O13 C85 23.2(16)
C58 Ca4 O13 C88 -136.3(15)
C58 Ca4 O13' C85' 22.9(6)
C58 Ca4 O13' C88' -135.3(5)
C58 C53 C54 C55 -0.4(5)
C59 Ca3 O2 Ca2 9.15(9)
C59 Ca3 O2 C26 -154.0(2)
C59 Ca3 O8 Ca2 171.3(2)
C59 Ca3 O10 C64 1.8(3)
C59 Ca3 O10 C67 176.7(2)
C59 Ca3 O11 Ca4 -0.86(13)
C59 Ca3 O11 C80 -134.5(3)
C59 Ca3 O9 C60 -126.7(7)
C59 Ca3 O9 C63 63.9(7)
C59 Ca3 O9' C60' -65.2(14)
C59 Ca3 O9' C63' 139.6(16)
C59 Ca4 O11 Ca3 0.94(14)
C59 Ca4 O11 C80 149.9(2)
C59 Ca4 O12 C81 -116.9(5)
C59 Ca4 O12 C84 57.1(3)
C59 Ca4 C47 C48 -129.4(3)
C59 Ca4 C47 C52 117.0(3)
C59 Ca4 C52 C47 -34.75(16)
C59 Ca4 C52 C51 -151.9(3)
C59 Ca4 C52 C53 77.7(2)
C59 Ca4 C53 C52 -76.0(2)
C59 Ca4 C53 C54 152.1(3)
C59 Ca4 C53 C58 35.94(17)
C59 Ca4 C58 C53 -114.1(3)
C59 Ca4 C58 C57 131.7(3)
C59 Ca4 C78 C77 118.4(5)
C59 Ca4 C78 C79 -128.7(2)
C59 Ca4 C79 C74 -179.9(4)
C59 Ca4 C79 C78 56.3(2)
C59 Ca4 C79 C80 -87.5(2)
C59 Ca4 C80 O11 -30.9(2)
C59 Ca4 C80 C68 -146.3(3)
C59 Ca4 C80 C79 102.5(2)
C59 Ca4 O13 C85 60.8(15)
C59 Ca4 O13 C88 -98.7(16)
C59 Ca4 O13' C85' 63.4(6)
C59 Ca4 O13' C88' -94.8(6)
C59 C47 C48 C49 178.5(3)
C59 C47 C52 Ca4 66.3(2)
C59 C47 C52 C51 -178.1(3)
C59 C47 C52 C53 -0.6(4)
O9 Ca3 O2 Ca2 122.4(2)
O9 Ca3 O2 C26 -40.8(3)
O9 Ca3 O8 Ca2 -108.05(19)
O9 Ca3 O8 C59 80.6(3)
O9 Ca3 O10 C64 -144.6(3)
O9 Ca3 O10 C67 30.2(3)
O9 Ca3 O11 Ca4 -110.5(2)
O9 Ca3 O11 C80 115.9(4)
O9 Ca3 C59 Ca4 88.38(18)
O9 Ca3 C59 O8 -108.2(3)
O9 Ca3 C59 C47 153.6(3)
O9 Ca3 C59 C58 20.5(3)
O9 Ca3 O9' C60' 7(3)
O9 Ca3 O9' C63' -148(6)
O9 C60 C61 C62 -25.9(9)
C60 O9 C63 C62 -45.1(8)
C60 C61 C62 C63 -0.2(9)
C61 C62 C63 O9 26.5(8)
C63 O9 C60 C61 44.4(8)
O9' Ca3 O2 Ca2 123.3(5)
O9' Ca3 O2 C26 -39.9(5)
O9' Ca3 O8 Ca2 -98.6(3)
O9' Ca3 O8 C59 90.0(4)
O9' Ca3 O10 C64 -153.3(4)
O9' Ca3 O10 C67 21.6(4)
O9' Ca3 O11 Ca4 -110.8(5)
O9' Ca3 O11 C80 115.5(6)
O9' Ca3 C59 Ca4 97.1(4)
O9' Ca3 C59 O8 -99.5(4)
O9' Ca3 C59 C47 162.2(5)
O9' Ca3 C59 C58 29.2(4)
O9' Ca3 O9 C60 123(5)
O9' Ca3 O9 C63 -47(4)
O9' C60' C61' C62' -39.4(16)
C60' O9' C63' C62' -12(2)
C60' C61' C62' C63' 31.2(18)
C61' C62' C63' O9' -13(2)
C63' O9' C60' C61' 32.6(19)
C64 O10 C67 C66 -8.8(4)
C64 C65 C66 C67 -39.0(4)
C65 C66 C67 O10 29.8(4)
C67 O10 C64 C65 -16.4(4)
C68 C69 C70 C71 -1.2(6)
C68 C73 C74 C75 -177.0(4)
C68 C73 C74 C79 -0.3(4)
C69 C68 C73 C72 -1.2(5)
C69 C68 C73 C74 176.9(3)
C69 C68 C80 Ca4 82.2(5)
C69 C68 C80 O11 1.5(6)
C69 C68 C80 C79 -175.8(4)
C69 C70 C71 C72 0.9(6)
C70 C71 C72 C73 -0.7(6)
C71 C72 C73 C68 0.8(6)
C71 C72 C73 C74 -176.7(4)
C72 C73 C74 C75 0.7(7)
C72 C73 C74 C79 177.5(4)
C73 C68 C69 C70 1.3(5)
C73 C68 C80 Ca4 -101.0(4)
C73 C68 C80 O11 178.3(3)
C73 C68 C80 C79 1.0(4)
C73 C74 C75 C76 174.9(4)
C73 C74 C79 Ca4 74.2(4)
C73 C74 C79 C78 -175.1(3)
C73 C74 C79 C80 1.0(4)
C74 C75 C76 C77 0.0(6)
C74 C79 C80 Ca4 132.4(2)
C74 C79 C80 O11 -178.6(3)
C74 C79 C80 C68 -1.3(4)
C75 C74 C79 Ca4 -108.5(4)
C75 C74 C79 C78 2.1(5)
C75 C74 C79 C80 178.2(3)
C75 C76 C77 C78 0.8(6)
C76 C77 C78 Ca4 94.1(5)
C76 C77 C78 C79 -0.1(6)
C77 C78 C79 Ca4 137.7(3)
C77 C78 C79 C74 -1.4(5)
C77 C78 C79 C80 -176.4(4)
C78 Ca4 O11 Ca3 -97.71(16)
C78 Ca4 O11 C80 51.3(2)
C78 Ca4 O12 C81 102.3(5)
C78 Ca4 O12 C84 -83.7(3)
C78 Ca4 C47 C48 -16.2(2)
C78 Ca4 C47 C52 -129.84(19)
C78 Ca4 C47 C59 113.17(18)
C78 Ca4 C52 C47 50.98(19)
C78 Ca4 C52 C51 -66.2(3)
C78 Ca4 C52 C53 163.44(18)
C78 Ca4 C53 C52 -21.5(2)
C78 Ca4 C53 C54 -153.3(2)
C78 Ca4 C53 C58 90.5(2)
C78 Ca4 C58 C53 -113.3(2)
C78 Ca4 C58 C57 132.4(2)
C78 Ca4 C58 C59 0.7(2)
C78 Ca4 C59 Ca3 68.60(9)
C78 Ca4 C59 O8 57.2(2)
C78 Ca4 C59 C47 -66.02(18)
C78 Ca4 C59 C58 -179.38(19)
C78 Ca4 C79 C74 123.8(5)
C78 Ca4 C79 C80 -143.8(3)
C78 Ca4 C80 O11 -113.6(2)
C78 Ca4 C80 C68 131.0(4)
C78 Ca4 C80 C79 19.76(19)
C78 Ca4 O13 C85 148.8(14)
C78 Ca4 O13 C88 -10.7(16)
C78 Ca4 O13' C85' 156.1(5)
C78 Ca4 O13' C88' -2.1(5)
C78 C79 C80 Ca4 -52.2(4)
C78 C79 C80 O11 -3.3(6)
C78 C79 C80 C68 174.1(4)
C79 Ca4 O11 Ca3 -123.69(19)
C79 Ca4 O11 C80 25.3(2)
C79 Ca4 O12 C81 111.3(5)
C79 Ca4 O12 C84 -74.7(3)
C79 Ca4 C47 C48 -27.7(3)
C79 Ca4 C47 C52 -141.38(18)
C79 Ca4 C47 C59 101.63(18)
C79 Ca4 C52 C47 50.0(2)
C79 Ca4 C52 C51 -67.2(3)
C79 Ca4 C52 C53 162.48(18)
C79 Ca4 C53 C52 -35.8(4)
C79 Ca4 C53 C54 -167.7(3)
C79 Ca4 C53 C58 76.2(3)
C79 Ca4 C58 C53 -145.0(2)
C79 Ca4 C58 C57 100.7(3)
C79 Ca4 C58 C59 -31.0(3)
C79 Ca4 C59 Ca3 46.09(11)
C79 Ca4 C59 O8 34.7(2)
C79 Ca4 C59 C47 -88.54(19)
C79 Ca4 C59 C58 158.11(19)
C79 Ca4 C78 C77 -112.9(5)
C79 Ca4 C80 O11 -133.4(3)
C79 Ca4 C80 C68 111.2(4)
C79 Ca4 O13 C85 175.4(14)
C79 Ca4 O13 C88 15.9(16)
C79 Ca4 O13' C85' -176.6(5)
C79 Ca4 O13' C88' 25.2(5)
C79 C74 C75 C76 -1.4(6)
C80 Ca4 O11 Ca3 -149.0(3)
C80 Ca4 O12 C81 133.1(5)
C80 Ca4 O12 C84 -52.9(3)
C80 Ca4 C47 C48 -56.9(3)
C80 Ca4 C47 C52 -170.56(18)
C80 Ca4 C47 C59 72.5(2)
C80 Ca4 C52 C47 15.7(3)
C80 Ca4 C52 C51 -101.5(3)
C80 Ca4 C52 C53 128.1(2)
C80 Ca4 C53 C52 -108.6(3)
C80 Ca4 C53 C54 119.5(3)
C80 Ca4 C53 C58 3.3(4)
C80 Ca4 C58 C53 -178.25(19)
C80 Ca4 C58 C57 67.5(3)
C80 Ca4 C58 C59 -64.2(2)
C80 Ca4 C59 Ca3 15.63(11)
C80 Ca4 C59 O8 4.2(2)
C80 Ca4 C59 C47 -118.99(19)
C80 Ca4 C59 C58 127.7(2)
C80 Ca4 C78 C77 -133.9(5)
C80 Ca4 C78 C79 -21.0(2)
C80 Ca4 C79 C74 -92.5(5)
C80 Ca4 C79 C78 143.8(3)
C80 Ca4 O13 C85 -165.9(13)
C80 Ca4 O13 C88 34.6(17)
C80 Ca4 O13' C85' -153.8(5)
C80 Ca4 O13' C88' 48.0(6)
C80 C68 C69 C70 177.9(4)
C80 C68 C73 C72 -178.5(3)
C80 C68 C73 C74 -0.5(4)
C81 O12 C84 C83 -35.4(5)
C81 C82 C83 C84 -5.0(7)
C82 C83 C84 O12 24.8(6)
C84 O12 C81 C82 32.6(6)
O13 Ca4 O11 Ca3 -140.7(7)
O13 Ca4 O11 C80 8.2(7)
O13 Ca4 O12 C81 23.0(6)
O13 Ca4 O12 C84 -162.9(5)
O13 Ca4 C47 C48 62.8(5)
O13 Ca4 C47 C52 -50.8(4)
O13 Ca4 C47 C59 -167.8(4)
O13 Ca4 C52 C47 129.5(4)
O13 Ca4 C52 C51 12.3(5)
O13 Ca4 C52 C53 -118.0(4)
O13 Ca4 C53 C52 61.3(4)
O13 Ca4 C53 C54 -70.6(5)
O13 Ca4 C53 C58 173.2(4)
O13 Ca4 C58 C53 -8.4(5)
O13 Ca4 C58 C57 -122.6(5)
O13 Ca4 C58 C59 105.7(5)
O13 Ca4 C59 Ca3 150.1(5)
O13 Ca4 C59 O8 138.6(5)
O13 Ca4 C59 C47 15.5(5)
O13 Ca4 C59 C58 -97.9(5)
O13 Ca4 C78 C77 -10.3(6)
O13 Ca4 C78 C79 102.7(5)
O13 Ca4 C79 C74 49.2(6)
O13 Ca4 C79 C78 -74.5(5)
O13 Ca4 C79 C80 141.7(5)
O13 Ca4 C80 O11 -174.6(5)
O13 Ca4 C80 C68 70.0(6)
O13 Ca4 C80 C79 -41.2(5)
O13 Ca4 O13' C85' 98(3)
O13 Ca4 O13' C88' -60(3)
O13 C85 C86 C87 36.9(18)
C85 O13 C88 C87 45(2)
C85 C86 C87 C88 -7.9(18)
C86 C87 C88 O13 -23(2)
C88 O13 C85 C86 -51.3(17)
O13' Ca4 O11 Ca3 -158.1(2)
O13' Ca4 O11 C80 -9.1(3)
O13' Ca4 O12 C81 26.2(5)
O13' Ca4 O12 C84 -159.8(3)
O13' Ca4 C47 C48 67.3(3)
O13' Ca4 C47 C52 -46.4(3)
O13' Ca4 C47 C59 -163.3(2)
O13' Ca4 C52 C47 137.5(2)
O13' Ca4 C52 C51 20.3(3)
O13' Ca4 C52 C53 -110.0(2)
O13' Ca4 C53 C52 72.3(2)
O13' Ca4 C53 C54 -59.5(3)
O13' Ca4 C53 C58 -175.7(2)
O13' Ca4 C58 C53 5.6(3)
O13' Ca4 C58 C57 -108.7(3)
O13' Ca4 C58 C59 119.6(3)
O13' Ca4 C59 Ca3 158.5(2)
O13' Ca4 C59 O8 147.1(3)
O13' Ca4 C59 C47 23.9(3)
O13' Ca4 C59 C58 -89.5(3)
O13' Ca4 C78 C77 -20.2(5)
O13' Ca4 C78 C79 92.8(3)
O13' Ca4 C79 C74 37.7(4)
O13' Ca4 C79 C78 -86.0(3)
O13' Ca4 C79 C80 130.2(3)
O13' Ca4 C80 O11 173.7(2)
O13' Ca4 C80 C68 58.4(4)
O13' Ca4 C80 C79 -52.9(3)
O13' Ca4 O13 C85 -90(3)
O13' Ca4 O13 C88 110(3)
O13' C85' C86' C87' -21.8(8)
C85' O13' C88' C87' -10.4(10)
C85' C86' C87' C88' 15.8(10)
C86' C87' C88' O13' -4.0(10)
C88' O13' C85' C86' 20.5(8)
